data_7228121
loop_
_publ_author_name
'Mapp, Lucy K.'
'Coles, Simon'
'Aitipamula, Srinivasulu'

_publ_section_title
;
 Novel solid forms of lonidamine: crystal structures and physicochemical
 properties
;
_journal_name_full CrystEngComm
_journal_paper_doi 10.1039/C7CE00651A
_journal_year 2017
_chemical_formula_moiety 'C15 H9 Cl2 N2 O2, C3 H5 N2, 0.5(C4 H8 O2)'
_chemical_formula_sum 'C20 H18 Cl2 N4 O3'
_chemical_formula_weight 433.28
_space_group_crystal_system monoclinic
_space_group_IT_number 14
_space_group_name_Hall '-P 2ybc'
_space_group_name_H-M_alt 'P 1 21/c 1'
_symmetry_space_group_name_Hall '-P 2ybc'
_symmetry_space_group_name_H-M 'P 1 21/c 1'
_atom_sites_solution_hydrogens geom
_atom_sites_solution_primary direct
_audit_creation_date 2016-04-15
_audit_creation_method
;
Olex2 1.2-alpha
(compiled 2016.02.24 svn.r3266 for OlexSys, GUI svn.r5155)
;
_audit_update_record
;
2017-02-09 deposited with the CCDC.
2017-04-27 downloaded from the CCDC.
;
_cell_angle_alpha 90
_cell_angle_beta 97.628(2)
_cell_angle_gamma 90
_cell_formula_units_Z 24
_cell_length_a 15.1394(5)
_cell_length_b 29.9418(9)
_cell_length_c 26.9456(6)
_cell_measurement_reflns_used 19472
_cell_measurement_temperature 100(2)
_cell_measurement_theta_max 29.8970
_cell_measurement_theta_min 2.7020
_cell_volume 12106.4(6)
_computing_cell_refinement 'CrysAlisPro 1.171.38.41 (Rigaku OD, 2015)'
_computing_data_collection 'CrysAlisPro 1.171.38.41 (Rigaku OD, 2015)'
_computing_data_reduction 'CrysAlisPro 1.171.38.41 (Rigaku OD, 2015)'
_computing_molecular_graphics 'Olex2 (Dolomanov et al., 2009)'
_computing_publication_material 'Olex2 (Dolomanov et al., 2009)'
_computing_structure_refinement 'ShelXL (Sheldrick, 2015)'
_computing_structure_solution 'ShelXT (Sheldrick, 2015)'
_diffrn_ambient_environment N~2~
_diffrn_ambient_temperature 100(2)
_diffrn_detector 'CCD plate'
_diffrn_detector_area_resol_mean 5.2945
_diffrn_detector_type AtlasS2
_diffrn_measured_fraction_theta_full 0.998
_diffrn_measured_fraction_theta_max 0.998
_diffrn_measurement_details
;
List of Runs (angles in degrees, time in seconds):

  # Type    Start    End  Width  t~exp~   \w     \q     \k     \f   Frames
#--------------------------------------------------------------------------
  1  \w    -13.00  91.00   0.50   60.00    --   15.17  57.00 -30.00  208
  2  \w    -62.00  38.00   0.50   60.00    --   15.17 -38.00-180.00  200
  3  \w    -28.00   7.00   0.50   60.00    --   15.17 -38.00-120.00   70
  4  \w     10.00  64.00   0.50   60.00    --   15.17  77.00 150.00  108
;
_diffrn_measurement_device 'four-circle diffractometer'
_diffrn_measurement_device_type 'SuperNova, Dual, Cu at zero, AtlasS2'
_diffrn_measurement_method '\w scans'
_diffrn_measurement_specimen_support 'MiTeGen MicroMesh'
_diffrn_orient_matrix_type 'CrysAlisPro convention (1999,Acta A55,543-557)'
_diffrn_orient_matrix_UB_11 0.0167002000
_diffrn_orient_matrix_UB_12 0.0206181000
_diffrn_orient_matrix_UB_13 -0.0077512000
_diffrn_orient_matrix_UB_21 -0.0307673000
_diffrn_orient_matrix_UB_22 -0.0008711000
_diffrn_orient_matrix_UB_23 -0.0222531000
_diffrn_orient_matrix_UB_31 -0.0318018000
_diffrn_orient_matrix_UB_32 0.0116157000
_diffrn_orient_matrix_UB_33 0.0122354000
_diffrn_radiation_monochromator mirror
_diffrn_radiation_probe x-ray
_diffrn_radiation_type MoK\a
_diffrn_radiation_wavelength 0.71073
_diffrn_reflns_av_R_equivalents 0.0383
_diffrn_reflns_av_unetI/netI 0.0431
_diffrn_reflns_Laue_measured_fraction_full 0.998
_diffrn_reflns_Laue_measured_fraction_max 0.998
_diffrn_reflns_limit_h_max 19
_diffrn_reflns_limit_h_min -18
_diffrn_reflns_limit_k_max 25
_diffrn_reflns_limit_k_min -38
_diffrn_reflns_limit_l_max 34
_diffrn_reflns_limit_l_min -34
_diffrn_reflns_number 86240
_diffrn_reflns_point_group_measured_fraction_full 0.998
_diffrn_reflns_point_group_measured_fraction_max 0.998
_diffrn_reflns_theta_full 25.242
_diffrn_reflns_theta_max 27.485
_diffrn_reflns_theta_min 2.451
_diffrn_source 'micro-focus sealed tube X-ray'
_diffrn_source_current 0.8
_diffrn_source_type 'SuperNova (Mo) X-ray Source'
_diffrn_source_voltage 50.0
_exptl_absorpt_coefficient_mu 0.352
_exptl_absorpt_correction_T_max 0.977
_exptl_absorpt_correction_T_min 0.951
_exptl_absorpt_correction_type gaussian
_exptl_absorpt_process_details
;
CrysAlisPro 1.171.38.41 (Rigaku Oxford Diffraction, 2015)
Numerical absorption correction based on gaussian integration over
            a multifaceted crystal model
Empirical absorption correction using spherical harmonics,
 implemented in SCALE3 ABSPACK scaling algorithm.
;
_exptl_crystal_colour colourless
_exptl_crystal_colour_primary colourless
_exptl_crystal_density_diffrn 1.426
_exptl_crystal_description block
_exptl_crystal_F_000 5376
_exptl_crystal_size_max 0.393
_exptl_crystal_size_mid 0.22
_exptl_crystal_size_min 0.145
_refine_diff_density_max 2.087
_refine_diff_density_min -0.685
_refine_diff_density_rms 0.093
_refine_ls_extinction_method none
_refine_ls_goodness_of_fit_ref 1.031
_refine_ls_hydrogen_treatment constr
_refine_ls_matrix_type full
_refine_ls_number_parameters 1638
_refine_ls_number_reflns 27727
_refine_ls_number_restraints 72
_refine_ls_restrained_S_all 1.030
_refine_ls_R_factor_all 0.0876
_refine_ls_R_factor_gt 0.0628
_refine_ls_shift/su_max 0.001
_refine_ls_shift/su_mean 0.000
_refine_ls_structure_factor_coef Fsqd
_refine_ls_weighting_details 'w=1/[\s^2^(Fo^2^)+(0.0833P)^2^+11.8820P] where P=(Fo^2^+2Fc^2^)/3'
_refine_ls_weighting_scheme calc
_refine_ls_wR_factor_gt 0.1575
_refine_ls_wR_factor_ref 0.1737
_reflns_Friedel_coverage 0.000
_reflns_number_gt 20228
_reflns_number_total 27727
_reflns_threshold_expression 'I > 2\s(I)'
_cod_data_source_file c7ce00651a2.cif
_cod_data_source_block LON-IMID_1-1_solvate
_cod_database_code 7228121
_chemical_oxdiff_formula 'C120 H108 N24 O18 Cl12'
_chemical_oxdiff_usercomment 'L3-85-C1 recollect'
_shelx_space_group_comment
;
The symmetry employed for this shelxl refinement is uniquely defined
by the following loop, which should always be used as a source of
symmetry information in preference to the above space-group names.
They are only intended as comments.
;
_reflns_odcompleteness_completeness 99.81
_reflns_odcompleteness_iscentric 1
_reflns_odcompleteness_theta 27.42
_olex2_refinement_description
;
1. Fixed Uiso
 At 1.2 times of:
  All C(H) groups, All C(H,H) groups, All N(H) groups
 At 1.5 times of:
  All C(H,H,H) groups
2. Uiso/Uaniso restraints and constraints
Uanis(C11_5) = Uanis(C11A_5)
Uanis(C12_5) = Uanis(C12A_5)
Uanis(C14_5) = Uanis(C14A_5)
Uanis(C15_5) = Uanis(C15A_5)
Uanis(C15_4) = Uanis(C15A_4)
Uanis(C14_4) = Uanis(C14A_4)
Uanis(C12_4) = Uanis(C12A_4)
Uanis(C11_4) = Uanis(C11A_4)
Uanis(Cl1_5) = Uanis(Cl1A_5)
Uanis(O32A_15) = Uanis(O32_15)
3. Rigid body (RIGU) restrains
 C10_5, C11A_5, C12A_5, C13_5, C14A_5, C15A_5, C11_5, C12_5, C14_5, C15_5
 with sigma for 1-2 distances of 0.004 and sigma for 1-3 distances of 0.004
4. Others
 Sof(O31)=Sof(O32)=Sof(C33)=Sof(H33C)=Sof(H33D)=Sof(C31)=Sof(H31D)=Sof(H31E)=
 Sof(H31F)=Sof(C34)=Sof(H34D)=Sof(H34E)=Sof(H34F)=Sof(C32)=1-FVAR(1)
 Sof(O31A)=Sof(O32A)=Sof(C33A)=Sof(H33A)=Sof(H33B)=Sof(C31A)=Sof(H31A)=
 Sof(H31B)=Sof(H31C)=Sof(C34A)=Sof(H34A)=Sof(H34B)=Sof(H34C)=Sof(C32A)=FVAR(1)
 Sof(Cl1)=Sof(C11)=Sof(C12)=Sof(H12)=Sof(C14)=Sof(H14)=Sof(C15)=Sof(H15)=1-
 FVAR(2)
 Sof(Cl1A)=Sof(C11A)=Sof(C12A)=Sof(H12A)=Sof(C14A)=Sof(H14A)=Sof(C15A)=
 Sof(H15A)=FVAR(2)
 Sof(Cl1A)=Sof(C11A)=Sof(C12A)=Sof(H12A)=Sof(C14A)=Sof(H14A)=Sof(C15A)=
 Sof(H15A)=1-FVAR(3)
 Sof(Cl1)=Sof(C11)=Sof(C12)=Sof(H12)=Sof(C14)=Sof(H14)=Sof(C15)=Sof(H15)=FVAR(3)
5.a Secondary CH2 refined with riding coordinates:
 C9(H9A,H9B), C9(H9A,H9B), C9(H9A,H9B), C9(H9A,H9B), C9(H9A,H9B), C9(H9A,H9B),
 C31(H31A,H31B), C33(H33A,H33B), C33A(H33A,H33B), C33(H33C,H33D)
5.b Aromatic/amide H refined with riding coordinates:
 C4(H4), C5(H5), C6(H6), C7(H7), C12(H12), C14(H14), C15(H15), C4(H4), C5(H5),
 C6(H6), C7(H7), C12(H12), C14(H14), C15(H15), C4(H4), C5(H5), C6(H6), C7(H7),
 C12(H12), C14(H14), C15(H15), C4(H4), C5(H5), C6(H6), C7(H7), C12A(H12A),
 C14A(H14A), C15A(H15A), C12(H12), C14(H14), C15(H15), C4(H4), C5(H5), C6(H6),
 C7(H7), C12A(H12A), C14A(H14A), C15A(H15A), C12(H12), C14(H14), C15(H15),
 C4(H4), C5(H5), C6(H6), C7(H7), C12(H12), C14(H14), C15(H15), N21(H21),
 N22(H22), C21(H21A), C22(H22A), C23(H23), N21(H21), N22(H22), C21(H21A),
 C22(H22A), C23(H23), N21(H21), N22(H22), C21(H21A), C22(H22A), C23(H23),
 N21(H21), N22(H22), C21(H21A), C22(H22A), C23(H23), N21(H21), N22(H22),
 C21(H21A), C22(H22A), C23(H23), N21(H21), N22(H22), C21(H21A), C22(H22A),
 C23(H23)
5.c Fitted hexagon refined as free rotating group:
 C10(C11A,C12A,C13,C14A,C15A), C10(C11A,C12A,C13,C14A,C15A)
5.d Idealised Me refined as rotating group:
 C33(H33A,H33B,H33C), C34(H34A,H34B,H34C), C31(H31A,H31B,H31C), C34(H34A,H34B,
 H34C), C31A(H31A,H31B,H31C), C34A(H34A,H34B,H34C), C31(H31D,H31E,H31F),
 C34(H34D,H34E,H34F)
;
_shelx_shelxl_version_number 2014/7
_olex2_diffrn_ambient_temperature_device 'Oxford Cryosystems'
_olex2_exptl_crystal_mounting_method 'The crystal was mounted on a MITIGEN holder using paratone oil'
_olex2_submission_original_sample_id L3-85-C1
_olex2_submission_special_instructions 'No special instructions were received'
_oxdiff_exptl_absorpt_empirical_details
;
Empirical correction (ABSPACK) includes:
- Absorption correction using spherical harmonics
- Frame scaling
;
_oxdiff_exptl_absorpt_empirical_full_max 1.814
_oxdiff_exptl_absorpt_empirical_full_min 0.567

loop_
_space_group_symop_operation_xyz
'x, y, z'
'-x, y+1/2, -z+1/2'
'-x, -y, -z'
'x, -y-1/2, z-1/2'

loop_
_atom_site_label
_atom_site_type_symbol
_atom_site_fract_x
_atom_site_fract_y
_atom_site_fract_z
_atom_site_U_iso_or_equiv
_atom_site_adp_type
_atom_site_occupancy
_atom_site_site_symmetry_order
_atom_site_calc_flag
_atom_site_refinement_flags_posn
_atom_site_refinement_flags_adp
_atom_site_refinement_flags_occupancy
_atom_site_disorder_assembly
_atom_site_disorder_group
Cl1_1 Cl 0.52592(5) 0.22298(2) 0.31558(2) 0.02781(16) Uani 1 1 d . . . . .
Cl2_1 Cl 0.60511(5) 0.10003(3) 0.18458(2) 0.03124(17) Uani 1 1 d . . . . .
O1_1 O 0.44495(11) 0.28852(6) 0.46008(6) 0.0160(4) Uani 1 1 d . . . . .
O2_1 O 0.33386(11) 0.24508(6) 0.47956(6) 0.0163(4) Uani 1 1 d . . . . .
N1_1 N 0.55864(13) 0.17191(7) 0.42187(7) 0.0133(4) Uani 1 1 d . . . . .
N2_1 N 0.53383(12) 0.21394(7) 0.43302(7) 0.0125(4) Uani 1 1 d . . . . .
C1_1 C 0.40899(15) 0.25083(8) 0.46484(8) 0.0117(4) Uani 1 1 d . . . . .
C2_1 C 0.45717(15) 0.20990(8) 0.45168(8) 0.0110(4) Uani 1 1 d . . . . .
C3_1 C 0.43020(15) 0.16407(8) 0.45283(8) 0.0116(4) Uani 1 1 d . . . . .
C4_1 C 0.35789(15) 0.14062(8) 0.46792(9) 0.0149(5) Uani 1 1 d . . . . .
H4_1 H 0.3118 0.1559 0.4817 0.018 Uiso 1 1 calc R . . . .
C5_1 C 0.35558(17) 0.09471(9) 0.46227(10) 0.0204(5) Uani 1 1 d . . . . .
H5_1 H 0.3071 0.0783 0.4721 0.025 Uiso 1 1 calc R . . . .
C6_1 C 0.42441(18) 0.07167(9) 0.44201(10) 0.0236(6) Uani 1 1 d . . . . .
H6_1 H 0.4211 0.0401 0.4387 0.028 Uiso 1 1 calc R . . . .
C7_1 C 0.49621(17) 0.09396(8) 0.42691(10) 0.0195(5) Uani 1 1 d . . . . .
H7_1 H 0.5421 0.0785 0.4132 0.023 Uiso 1 1 calc R . . . .
C8_1 C 0.49799(15) 0.14057(8) 0.43288(8) 0.0131(5) Uani 1 1 d . . . . .
C9_1 C 0.64002(15) 0.16501(9) 0.39936(9) 0.0155(5) Uani 1 1 d . . . . .
H9A_1 H 0.6775 0.1429 0.4197 0.019 Uiso 1 1 calc R . . . .
H9B_1 H 0.6736 0.1935 0.4008 0.019 Uiso 1 1 calc R . . . .
C10_1 C 0.62534(15) 0.14898(8) 0.34531(9) 0.0139(5) Uani 1 1 d . . . . .
C11_1 C 0.57829(17) 0.17265(9) 0.30540(9) 0.0192(5) Uani 1 1 d . . . . .
C12_1 C 0.57164(17) 0.15745(9) 0.25618(10) 0.0230(6) Uani 1 1 d . . . . .
H12_1 H 0.5401 0.1743 0.2296 0.028 Uiso 1 1 calc R . . . .
C13_1 C 0.61180(17) 0.11746(10) 0.24675(9) 0.0227(6) Uani 1 1 d . . . . .
C14_1 C 0.65716(17) 0.09216(9) 0.28482(10) 0.0226(6) Uani 1 1 d . . . . .
H14_1 H 0.6831 0.0644 0.2779 0.027 Uiso 1 1 calc R . . . .
C15_1 C 0.66390(17) 0.10845(9) 0.33369(9) 0.0203(5) Uani 1 1 d . . . . .
H15_1 H 0.6957 0.0915 0.3600 0.024 Uiso 1 1 calc R . . . .
Cl1_2 Cl 0.41824(4) 0.52505(2) 0.83107(2) 0.02405(15) Uani 1 1 d . . . . .
Cl2_2 Cl 0.21549(5) 0.55043(3) 0.65360(3) 0.0413(2) Uani 1 1 d . . . . .
O1_2 O 0.57806(11) 0.38105(6) 0.56581(6) 0.0149(3) Uani 1 1 d . . . . .
O2_2 O 0.68965(11) 0.42531(6) 0.54861(7) 0.0185(4) Uani 1 1 d . . . . .
N1_2 N 0.44760(12) 0.49908(7) 0.58410(7) 0.0125(4) Uani 1 1 d . . . . .
N2_2 N 0.47910(12) 0.45665(7) 0.58206(7) 0.0126(4) Uani 1 1 d . . . . .
C1_2 C 0.61159(15) 0.41880(8) 0.55912(8) 0.0117(4) Uani 1 1 d . . . . .
C2_2 C 0.55722(14) 0.45973(8) 0.56475(8) 0.0105(4) Uani 1 1 d . . . . .
C3_2 C 0.57885(15) 0.50528(8) 0.55552(8) 0.0106(4) Uani 1 1 d . . . . .
C4_2 C 0.64925(15) 0.52808(8) 0.53737(8) 0.0139(5) Uani 1 1 d . . . . .
H4_2 H 0.6982 0.5122 0.5272 0.017 Uiso 1 1 calc R . . . .
C5_2 C 0.64522(17) 0.57421(8) 0.53469(9) 0.0173(5) Uani 1 1 d . . . . .
H5_2 H 0.6923 0.5901 0.5227 0.021 Uiso 1 1 calc R . . . .
C6_2 C 0.57235(17) 0.59822(8) 0.54947(9) 0.0184(5) Uani 1 1 d . . . . .
H6_2 H 0.5719 0.6299 0.5474 0.022 Uiso 1 1 calc R . . . .
C7_2 C 0.50196(16) 0.57663(8) 0.56686(8) 0.0156(5) Uani 1 1 d . . . . .
H7_2 H 0.4531 0.5927 0.5768 0.019 Uiso 1 1 calc R . . . .
C8_2 C 0.50595(15) 0.52978(8) 0.56912(8) 0.0116(4) Uani 1 1 d . . . . .
C9_2 C 0.36543(15) 0.50757(9) 0.60503(8) 0.0152(5) Uani 1 1 d . . . . .
H9A_2 H 0.3236 0.4826 0.5961 0.018 Uiso 1 1 calc R . . . .
H9B_2 H 0.3375 0.5351 0.5899 0.018 Uiso 1 1 calc R . . . .
C10_2 C 0.38047(15) 0.51278(8) 0.66169(8) 0.0141(5) Uani 1 1 d . . . . .
C11_2 C 0.31571(16) 0.53169(10) 0.68729(9) 0.0213(6) Uani 1 1 d . . . . .
C12_2 C 0.32568(18) 0.53526(10) 0.73894(10) 0.0265(6) Uani 1 1 d . . . . .
H12_2 H 0.2799 0.5478 0.7555 0.032 Uiso 1 1 calc R . . . .
C13_2 C 0.40435(16) 0.52001(9) 0.76594(9) 0.0179(5) Uani 1 1 d . . . . .
C14_2 C 0.47049(17) 0.50111(10) 0.74233(9) 0.0244(6) Uani 1 1 d . . . . .
H14_2 H 0.5239 0.4906 0.7612 0.029 Uiso 1 1 calc R . . . .
C15_2 C 0.45764(16) 0.49769(10) 0.69030(9) 0.0227(6) Uani 1 1 d . . . . .
H15_2 H 0.5031 0.4846 0.6739 0.027 Uiso 1 1 calc R . . . .
Cl1_3 Cl 1.02727(5) 0.44087(2) 0.30751(2) 0.02726(15) Uani 1 1 d . . . . .
Cl2_3 Cl 1.09792(5) 0.56514(3) 0.17519(2) 0.03118(17) Uani 1 1 d . . . . .
O1_3 O 0.94337(11) 0.37827(6) 0.45641(6) 0.0157(3) Uani 1 1 d . . . . .
O2_3 O 0.83191(11) 0.42237(6) 0.47397(6) 0.0170(4) Uani 1 1 d . . . . .
N1_3 N 1.05478(12) 0.49386(7) 0.41226(7) 0.0130(4) Uani 1 1 d . . . . .
N2_3 N 1.03090(13) 0.45202(7) 0.42525(7) 0.0129(4) Uani 1 1 d . . . . .
C13_3 C 1.10668(17) 0.54737(10) 0.23747(9) 0.0224(6) Uani 1 1 d . . . . .
C1_3 C 0.90720(15) 0.41588(8) 0.45933(8) 0.0118(5) Uani 1 1 d . . . . .
C2_3 C 0.95393(15) 0.45647(8) 0.44388(8) 0.0111(4) Uani 1 1 d . . . . .
C3_3 C 0.92654(14) 0.50214(8) 0.44319(8) 0.0109(4) Uani 1 1 d . . . . .
C4_3 C 0.85359(15) 0.52586(8) 0.45767(9) 0.0152(5) Uani 1 1 d . . . . .
H4_3 H 0.8080 0.5109 0.4722 0.018 Uiso 1 1 calc R . . . .
C5_3 C 0.85035(17) 0.57142(9) 0.45008(10) 0.0222(6) Uani 1 1 d . . . . .
H5_3 H 0.8016 0.5879 0.4594 0.027 Uiso 1 1 calc R . . . .
C6_3 C 0.91841(18) 0.59420(9) 0.42863(11) 0.0249(6) Uani 1 1 d . . . . .
H6_3 H 0.9141 0.6256 0.4239 0.030 Uiso 1 1 calc R . . . .
C7_3 C 0.99087(17) 0.57163(8) 0.41448(10) 0.0195(5) Uani 1 1 d . . . . .
H7_3 H 1.0366 0.5868 0.4003 0.023 Uiso 1 1 calc R . . . .
C8_3 C 0.99360(15) 0.52525(8) 0.42214(8) 0.0129(5) Uani 1 1 d . . . . .
C9_3 C 1.13651(15) 0.50027(9) 0.38992(8) 0.0150(5) Uani 1 1 d . . . . .
H9A_3 H 1.1696 0.4717 0.3916 0.018 Uiso 1 1 calc R . . . .
H9B_3 H 1.1742 0.5224 0.4102 0.018 Uiso 1 1 calc R . . . .
C10_3 C 1.12197(15) 0.51602(9) 0.33587(9) 0.0152(5) Uani 1 1 d . . . . .
C11_3 C 1.07674(16) 0.49184(9) 0.29645(9) 0.0192(5) Uani 1 1 d . . . . .
C12_3 C 1.06845(17) 0.50684(9) 0.24706(10) 0.0228(6) Uani 1 1 d . . . . .
H12_3 H 1.0373 0.4897 0.2207 0.027 Uiso 1 1 calc R . . . .
C14_3 C 1.15081(17) 0.57346(9) 0.27509(10) 0.0219(5) Uani 1 1 d . . . . .
H14_3 H 1.1753 0.6016 0.2679 0.026 Uiso 1 1 calc R . . . .
C15_3 C 1.15843(17) 0.55737(9) 0.32398(9) 0.0198(5) Uani 1 1 d . . . . .
H15_3 H 1.1892 0.5748 0.3502 0.024 Uiso 1 1 calc R . . . .
Cl1_4 Cl -0.24943(17) 0.10679(7) 0.66825(4) 0.0417(6) Uani 0.753(7) 1 d . . P A 1
Cl1A_4 Cl -0.1921(7) 0.0848(3) 0.67217(13) 0.064(4) Uani 0.247(7) 1 d . . P A 2
Cl2_4 Cl -0.06722(5) 0.16630(3) 0.84121(2) 0.03381(18) Uani 1 1 d . . . . .
O1_4 O 0.07623(10) 0.29051(5) 0.56658(6) 0.0135(3) Uani 1 1 d . . . . .
O2_4 O 0.18853(11) 0.24702(6) 0.54900(6) 0.0173(4) Uani 1 1 d . . . . .
N1_4 N -0.04970(13) 0.17387(7) 0.59203(7) 0.0131(4) Uani 1 1 d . . . . .
N2_4 N -0.01862(12) 0.21593(7) 0.58654(7) 0.0126(4) Uani 1 1 d . . . . .
C1_4 C 0.11155(15) 0.25285(8) 0.56093(8) 0.0113(4) Uani 1 1 d . . . . .
C2_4 C 0.05938(14) 0.21176(8) 0.56935(8) 0.0102(4) Uani 1 1 d . . . . .
C3_4 C 0.08101(15) 0.16568(8) 0.56367(8) 0.0114(4) Uani 1 1 d . . . . .
C4_4 C 0.15226(16) 0.14194(9) 0.54728(9) 0.0159(5) Uani 1 1 d . . . . .
H4_4 H 0.2007 0.1572 0.5357 0.019 Uiso 1 1 calc R . . . .
C5_4 C 0.14936(17) 0.09566(9) 0.54858(9) 0.0204(5) Uani 1 1 d . . . . .
H5_4 H 0.1969 0.0790 0.5379 0.025 Uiso 1 1 calc R . . . .
C6_4 C 0.07704(18) 0.07252(9) 0.56543(10) 0.0216(5) Uani 1 1 d . . . . .
H6_4 H 0.0775 0.0408 0.5661 0.026 Uiso 1 1 calc R . . . .
C7_4 C 0.00583(17) 0.09517(8) 0.58092(9) 0.0177(5) Uani 1 1 d . . . . .
H7_4 H -0.0428 0.0798 0.5921 0.021 Uiso 1 1 calc R . . . .
C8_4 C 0.00888(15) 0.14221(8) 0.57935(8) 0.0125(5) Uani 1 1 d . . . . .
C9_4 C -0.13055(16) 0.16728(9) 0.61449(9) 0.0165(5) Uani 1 1 d . . . . .
H9A_4 H -0.1583 0.1386 0.6025 0.020 Uiso 1 1 calc R . . . .
H9B_4 H -0.1731 0.1915 0.6034 0.020 Uiso 1 1 calc R . . . .
C10_4 C -0.11367(15) 0.16672(8) 0.67181(6) 0.0155(5) Uani 1 1 d . . . . .
C11A_4 C -0.1449(7) 0.1317(2) 0.69859(9) 0.0249(10) Uani 0.247(7) 1 d G . P A 2
C12A_4 C -0.1305(7) 0.1320(2) 0.75062(9) 0.0282(10) Uani 0.247(7) 1 d G . P A 2
H12A_4 H -0.1518 0.1081 0.7689 0.034 Uiso 0.247(7) 1 calc R . P A 2
C13_4 C -0.08490(17) 0.16735(9) 0.77587(6) 0.0211(5) Uani 1 1 d G . . A .
C14A_4 C -0.0537(7) 0.2023(2) 0.74909(9) 0.0174(8) Uani 0.247(7) 1 d G . P A 2
H14A_4 H -0.0225 0.2265 0.7663 0.021 Uiso 0.247(7) 1 calc R . P A 2
C15A_4 C -0.0681(7) 0.20202(19) 0.69706(9) 0.0150(8) Uani 0.247(7) 1 d G . P A 2
H15A_4 H -0.0467 0.2259 0.6788 0.018 Uiso 0.247(7) 1 calc R . P A 2
C11_4 C -0.1655(3) 0.14100(14) 0.69940(13) 0.0249(10) Uani 0.753(7) 1 d . . P A 1
C12_4 C -0.1522(3) 0.14063(15) 0.75138(13) 0.0282(10) Uani 0.753(7) 1 d . . P A 1
H12_4 H -0.1882 0.1226 0.7697 0.034 Uiso 0.753(7) 1 calc R . P A 1
C14_4 C -0.0355(2) 0.19578(13) 0.74987(12) 0.0174(8) Uani 0.753(7) 1 d . . P A 1
H14_4 H 0.0073 0.2154 0.7672 0.021 Uiso 0.753(7) 1 calc R . P A 1
C15_4 C -0.0499(2) 0.19490(12) 0.69803(12) 0.0150(8) Uani 0.753(7) 1 d . . P A 1
H15_4 H -0.0157 0.2139 0.6798 0.018 Uiso 0.753(7) 1 calc R . P A 1
Cl1_5 Cl 0.74001(10) 0.72990(4) 0.82810(3) 0.0412(4) Uani 0.799(2) 1 d . . P B 1
Cl1A_5 Cl 0.6882(4) 0.74765(18) 0.82390(14) 0.0412(4) Uani 0.201(2) 1 d . . P B 2
Cl2_5 Cl 0.56172(5) 0.66354(3) 0.65788(2) 0.03497(19) Uani 1 1 d . . . . .
O1_5 O 0.43160(11) 0.54323(6) 0.94348(6) 0.0146(3) Uani 1 1 d . . . . .
O2_5 O 0.31751(11) 0.58726(6) 0.95765(6) 0.0177(4) Uani 1 1 d . . . . .
N1_5 N 0.55108(13) 0.65903(7) 0.90755(7) 0.0127(4) Uani 1 1 d . . . . .
N2_5 N 0.52270(12) 0.61708(7) 0.91650(7) 0.0121(4) Uani 1 1 d . . . . .
C1_5 C 0.39460(15) 0.58094(8) 0.94599(8) 0.0113(4) Uani 1 1 d . . . . .
C2_5 C 0.44458(14) 0.62157(8) 0.93341(8) 0.0104(4) Uani 1 1 d . . . . .
C3_5 C 0.41956(15) 0.66766(8) 0.93492(8) 0.0115(4) Uani 1 1 d . . . . .
C4_5 C 0.34715(15) 0.69183(8) 0.94903(8) 0.0147(5) Uani 1 1 d . . . . .
H4_5 H 0.2996 0.6770 0.9619 0.018 Uiso 1 1 calc R . . . .
C5_5 C 0.34726(17) 0.73787(9) 0.94357(9) 0.0198(5) Uani 1 1 d . . . . .
H5_5 H 0.2988 0.7547 0.9528 0.024 Uiso 1 1 calc R . . . .
C6_5 C 0.41816(17) 0.76040(8) 0.92456(9) 0.0196(5) Uani 1 1 d . . . . .
H6_5 H 0.4156 0.7919 0.9209 0.024 Uiso 1 1 calc R . . . .
C7_5 C 0.49071(16) 0.73755(8) 0.91123(9) 0.0167(5) Uani 1 1 d . . . . .
H7_5 H 0.5384 0.7526 0.8988 0.020 Uiso 1 1 calc R . . . .
C8_5 C 0.49049(15) 0.69081(8) 0.91704(8) 0.0119(5) Uani 1 1 d . . . . .
C9_5 C 0.63162(15) 0.66506(9) 0.88436(9) 0.0155(5) Uani 1 1 d . . . . .
H9A_5 H 0.6739 0.6407 0.8953 0.019 Uiso 1 1 calc R . . . .
H9B_5 H 0.6601 0.6936 0.8959 0.019 Uiso 1 1 calc R . . . .
C10_5 C 0.61334(15) 0.66527(8) 0.82715(6) 0.0150(5) Uani 1 1 d . U . . .
C11A_5 C 0.6440(12) 0.6998(4) 0.79946(9) 0.0256(10) Uani 0.201(2) 1 d G U P B 2
C12A_5 C 0.6279(12) 0.6989(4) 0.74747(9) 0.0297(11) Uani 0.201(2) 1 d G U P B 2
H12A_5 H 0.6488 0.7225 0.7285 0.036 Uiso 0.201(2) 1 calc R . P B 2
C13_5 C 0.58110(17) 0.66345(9) 0.72317(6) 0.0217(5) Uani 1 1 d G U . B .
C14A_5 C 0.5505(12) 0.6289(4) 0.75086(9) 0.0199(9) Uani 0.201(2) 1 d G U P B 2
H14A_5 H 0.5185 0.6047 0.7343 0.024 Uiso 0.201(2) 1 calc R . P B 2
C15A_5 C 0.5666(12) 0.6298(4) 0.80285(9) 0.0184(9) Uani 0.201(2) 1 d G U P B 2
H15A_5 H 0.5456 0.6062 0.8218 0.022 Uiso 0.201(2) 1 calc R . P B 2
C11_5 C 0.6585(3) 0.69314(13) 0.79853(12) 0.0256(10) Uani 0.799(2) 1 d . U P B 1
C12_5 C 0.6435(3) 0.69312(14) 0.74649(13) 0.0297(11) Uani 0.799(2) 1 d . U P B 1
H12_5 H 0.6750 0.7128 0.7275 0.036 Uiso 0.799(2) 1 calc R . P B 1
C14_5 C 0.5360(3) 0.63388(13) 0.74998(12) 0.0199(9) Uani 0.799(2) 1 d . U P B 1
H14_5 H 0.4948 0.6132 0.7333 0.024 Uiso 0.799(2) 1 calc R . P B 1
C15_5 C 0.5522(3) 0.63501(12) 0.80191(12) 0.0184(9) Uani 0.799(2) 1 d . U P B 1
H15_5 H 0.5212 0.6149 0.8208 0.022 Uiso 0.799(2) 1 calc R . P B 1
Cl1_6 Cl 0.29002(4) 0.28303(3) 0.85385(2) 0.02915(17) Uani 1 1 d . . . . .
Cl2_6 Cl 0.08536(4) 0.30718(2) 0.67730(2) 0.02389(15) Uani 1 1 d . . . . .
O1_6 O -0.06821(11) 0.45230(6) 0.94761(6) 0.0165(4) Uani 1 1 d . . . . .
O2_6 O -0.18176(11) 0.40848(6) 0.96223(7) 0.0208(4) Uani 1 1 d . . . . .
N1_6 N 0.05785(13) 0.33375(7) 0.92447(7) 0.0122(4) Uani 1 1 d . . . . .
N2_6 N 0.02836(12) 0.37624(7) 0.92843(7) 0.0124(4) Uani 1 1 d . . . . .
C1_6 C -0.10313(15) 0.41449(8) 0.95209(8) 0.0128(5) Uani 1 1 d . . . . .
C2_6 C -0.05086(15) 0.37342(8) 0.94504(8) 0.0108(4) Uani 1 1 d . . . . .
C3_6 C -0.07428(14) 0.32779(8) 0.95184(8) 0.0102(4) Uani 1 1 d . . . . .
C4_6 C -0.14649(15) 0.30497(8) 0.96858(8) 0.0133(5) Uani 1 1 d . . . . .
H4_6 H -0.1947 0.3209 0.9795 0.016 Uiso 1 1 calc R . . . .
C5_6 C -0.14488(17) 0.25883(9) 0.96866(9) 0.0177(5) Uani 1 1 d . . . . .
H5_6 H -0.1928 0.2429 0.9798 0.021 Uiso 1 1 calc R . . . .
C6_6 C -0.07332(17) 0.23469(9) 0.95242(9) 0.0186(5) Uani 1 1 d . . . . .
H6_6 H -0.0750 0.2030 0.9525 0.022 Uiso 1 1 calc R . . . .
C7_6 C -0.00139(16) 0.25604(8) 0.93652(8) 0.0154(5) Uani 1 1 d . . . . .
H7_6 H 0.0465 0.2399 0.9257 0.018 Uiso 1 1 calc R . . . .
C8_6 C -0.00279(15) 0.30308(8) 0.93726(8) 0.0114(4) Uani 1 1 d . . . . .
C9_6 C 0.13970(15) 0.32509(9) 0.90337(8) 0.0148(5) Uani 1 1 d . . . . .
H9A_6 H 0.1676 0.2975 0.9185 0.018 Uiso 1 1 calc R . . . .
H9B_6 H 0.1817 0.3501 0.9121 0.018 Uiso 1 1 calc R . . . .
C10_6 C 0.12434(15) 0.31977(8) 0.84680(8) 0.0131(5) Uani 1 1 d . . . . .
C11_6 C 0.18950(15) 0.30133(9) 0.82103(9) 0.0162(5) Uani 1 1 d . . . . .
C12_6 C 0.17899(16) 0.29776(9) 0.76924(9) 0.0197(5) Uani 1 1 d . . . . .
H12_6 H 0.2252 0.2858 0.7525 0.024 Uiso 1 1 calc R . . . .
C13_6 C 0.09931(16) 0.31209(9) 0.74236(9) 0.0171(5) Uani 1 1 d . . . . .
C14_6 C 0.03254(17) 0.33051(10) 0.76618(9) 0.0229(6) Uani 1 1 d . . . . .
H14_6 H -0.0215 0.3405 0.7475 0.028 Uiso 1 1 calc R . . . .
C15_6 C 0.04602(16) 0.33414(9) 0.81825(9) 0.0204(5) Uani 1 1 d . . . . .
H15_6 H 0.0003 0.3468 0.8348 0.025 Uiso 1 1 calc R . . . .
N21_7 N 0.71919(13) 0.35669(7) 0.44879(7) 0.0165(4) Uani 1 1 d . . . . .
H21_7 H 0.7563 0.3776 0.4616 0.020 Uiso 1 1 calc R . . . .
N22_7 N 0.60878(13) 0.30978(7) 0.43906(7) 0.0157(4) Uani 1 1 d . . . . .
H22_7 H 0.5610 0.2947 0.4443 0.019 Uiso 1 1 calc R . . . .
C21_7 C 0.64925(15) 0.34116(8) 0.46896(9) 0.0144(5) Uani 1 1 d . . . . .
H21A_7 H 0.6313 0.3509 0.4996 0.017 Uiso 1 1 calc R . . . .
C22_7 C 0.65453(18) 0.30502(10) 0.39850(10) 0.0235(6) Uani 1 1 d . . . . .
H22A_7 H 0.6406 0.2849 0.3713 0.028 Uiso 1 1 calc R . . . .
C23_7 C 0.72313(17) 0.33437(10) 0.40450(10) 0.0230(6) Uani 1 1 d . . . . .
H23_7 H 0.7661 0.3388 0.3822 0.028 Uiso 1 1 calc R . . . .
N21_8 N -0.40107(13) 0.52209(7) 0.92660(7) 0.0141(4) Uani 1 1 d . . . . .
H21_8 H -0.4500 0.5365 0.9311 0.017 Uiso 1 1 calc R . . . .
N22_8 N -0.28776(13) 0.47722(7) 0.93853(7) 0.0151(4) Uani 1 1 d . . . . .
H22_8 H -0.2496 0.4571 0.9521 0.018 Uiso 1 1 calc R . . . .
C21_8 C -0.35973(15) 0.49161(8) 0.95749(8) 0.0137(5) Uani 1 1 d . . . . .
H21A_8 H -0.3784 0.4818 0.9880 0.016 Uiso 1 1 calc R . . . .
C22_8 C -0.35420(16) 0.52721(9) 0.88648(9) 0.0181(5) Uani 1 1 d . . . . .
H22A_8 H -0.3688 0.5467 0.8588 0.022 Uiso 1 1 calc R . . . .
C23_8 C -0.28338(17) 0.49928(9) 0.89400(9) 0.0192(5) Uani 1 1 d . . . . .
H23_8 H -0.2389 0.4956 0.8726 0.023 Uiso 1 1 calc R . . . .
N21_9 N 0.21993(13) 0.31023(7) 0.45043(7) 0.0149(4) Uani 1 1 d . . . . .
H21_9 H 0.2570 0.2899 0.4646 0.018 Uiso 1 1 calc R . . . .
N22_9 N 0.10917(13) 0.35656(7) 0.43738(7) 0.0152(4) Uani 1 1 d . . . . .
H22_9 H 0.0610 0.3718 0.4415 0.018 Uiso 1 1 calc R . . . .
C21_9 C 0.15574(17) 0.35980(9) 0.39674(9) 0.0200(5) Uani 1 1 d . . . . .
H21A_9 H 0.1420 0.3788 0.3685 0.024 Uiso 1 1 calc R . . . .
C22_9 C 0.14937(15) 0.32661(8) 0.46915(9) 0.0135(5) Uani 1 1 d . . . . .
H22A_9 H 0.1308 0.3182 0.5002 0.016 Uiso 1 1 calc R . . . .
C23_9 C 0.22464(17) 0.33072(9) 0.40486(10) 0.0217(5) Uani 1 1 d . . . . .
H23_9 H 0.2682 0.3254 0.3832 0.026 Uiso 1 1 calc R . . . .
N21_10 N 0.30055(13) 0.31460(7) 0.57669(8) 0.0166(4) Uani 1 1 d . . . . .
H21_10 H 0.2628 0.2937 0.5648 0.020 Uiso 1 1 calc R . . . .
N22_10 N 0.41372(13) 0.35940(7) 0.58510(7) 0.0162(4) Uani 1 1 d . . . . .
H22_10 H 0.4631 0.3730 0.5796 0.019 Uiso 1 1 calc R . . . .
C21_10 C 0.37267(15) 0.32713(8) 0.55710(9) 0.0149(5) Uani 1 1 d . . . . .
H21A_10 H 0.3918 0.3150 0.5278 0.018 Uiso 1 1 calc R . . . .
C22_10 C 0.29509(19) 0.34011(10) 0.61887(10) 0.0268(6) Uani 1 1 d . . . . .
H22A_10 H 0.2500 0.3384 0.6402 0.032 Uiso 1 1 calc R . . . .
C23_10 C 0.36595(19) 0.36803(10) 0.62412(10) 0.0285(6) Uani 1 1 d . . . . .
H23_10 H 0.3801 0.3895 0.6499 0.034 Uiso 1 1 calc R . . . .
N21_11 N 0.90837(13) 0.31113(7) 0.58424(7) 0.0136(4) Uani 1 1 d . . . . .
H21_11 H 0.9572 0.2967 0.5795 0.016 Uiso 1 1 calc R . . . .
N22_11 N 0.79656(13) 0.35699(7) 0.57341(7) 0.0144(4) Uani 1 1 d . . . . .
H22_11 H 0.7595 0.3779 0.5605 0.017 Uiso 1 1 calc R . . . .
C21_11 C 0.86879(15) 0.34279(8) 0.55446(8) 0.0128(5) Uani 1 1 d . . . . .
H21A_11 H 0.8887 0.3535 0.5247 0.015 Uiso 1 1 calc R . . . .
C22_11 C 0.86013(16) 0.30466(9) 0.62369(9) 0.0179(5) Uani 1 1 d . . . . .
H22A_11 H 0.8734 0.2841 0.6505 0.021 Uiso 1 1 calc R . . . .
C23_11 C 0.79024(16) 0.33327(9) 0.61666(9) 0.0174(5) Uani 1 1 d . . . . .
H23_11 H 0.7450 0.3364 0.6377 0.021 Uiso 1 1 calc R . . . .
N21_12 N 0.09464(14) 0.47409(7) 0.92752(8) 0.0184(4) Uani 1 1 d . . . . .
H21_12 H 0.0460 0.4604 0.9339 0.022 Uiso 1 1 calc R . . . .
N22_12 N 0.20744(14) 0.51919(7) 0.93382(8) 0.0191(4) Uani 1 1 d . . . . .
H22_12 H 0.2455 0.5403 0.9450 0.023 Uiso 1 1 calc R . . . .
C21_12 C 0.13680(16) 0.50651(8) 0.95484(9) 0.0175(5) Uani 1 1 d . . . . .
H21A_12 H 0.1193 0.5187 0.9846 0.021 Uiso 1 1 calc R . . . .
C22_12 C 0.1401(2) 0.46559(11) 0.88754(10) 0.0304(7) Uani 1 1 d . . . . .
H22A_12 H 0.1247 0.4441 0.8620 0.037 Uiso 1 1 calc R . . . .
C23_12 C 0.2106(2) 0.49358(11) 0.89149(10) 0.0310(7) Uani 1 1 d . . . . .
H23_12 H 0.2542 0.4953 0.8693 0.037 Uiso 1 1 calc R . . . .
O32_13 O 0.73421(13) 0.25134(7) 0.76540(7) 0.0268(4) Uani 1 1 d . . . . .
O31_13 O 0.80552(14) 0.31141(8) 0.74015(8) 0.0347(5) Uani 1 1 d . . . . .
C32_13 C 0.78753(17) 0.28676(10) 0.77313(10) 0.0251(6) Uani 1 1 d . . . . .
C33_13 C 0.82421(19) 0.29122(12) 0.82759(11) 0.0329(7) Uani 1 1 d . . . . .
H33A_13 H 0.7842 0.2763 0.8481 0.049 Uiso 1 1 calc GR . . . .
H33B_13 H 0.8290 0.3229 0.8366 0.049 Uiso 1 1 calc GR . . . .
H33C_13 H 0.8833 0.2774 0.8336 0.049 Uiso 1 1 calc GR . . . .
C31_13 C 0.6982(2) 0.24224(11) 0.71328(11) 0.0321(7) Uani 1 1 d . . . . .
H31A_13 H 0.7467 0.2339 0.6938 0.038 Uiso 1 1 calc R . . . .
H31B_13 H 0.6677 0.2690 0.6978 0.038 Uiso 1 1 calc R . . . .
C34_13 C 0.6335(3) 0.20448(14) 0.71368(13) 0.0505(10) Uani 1 1 d . . . . .
H34A_13 H 0.6115 0.1958 0.6792 0.076 Uiso 1 1 calc GR . . . .
H34B_13 H 0.5833 0.2139 0.7307 0.076 Uiso 1 1 calc GR . . . .
H34C_13 H 0.6634 0.1789 0.7314 0.076 Uiso 1 1 calc GR . . . .
O32_14 O -0.23491(12) 0.58188(7) 0.74190(7) 0.0261(4) Uani 1 1 d . . . . .
O31_14 O -0.30489(14) 0.52139(8) 0.76650(8) 0.0382(5) Uani 1 1 d . . . . .
C32_14 C -0.28766(17) 0.54596(10) 0.73346(10) 0.0250(6) Uani 1 1 d . . . . .
C33_14 C -0.1998(2) 0.59064(11) 0.79371(10) 0.0317(7) Uani 1 1 d . . . . .
H33A_14 H -0.1684 0.5640 0.8089 0.038 Uiso 1 1 calc R . . . .
H33B_14 H -0.2487 0.5983 0.8132 0.038 Uiso 1 1 calc R . . . .
C31_14 C -0.3232(2) 0.54143(11) 0.67904(11) 0.0333(7) Uani 1 1 d . . . . .
H31A_14 H -0.3829 0.5546 0.6728 0.050 Uiso 1 1 calc GR . . . .
H31B_14 H -0.3264 0.5097 0.6699 0.050 Uiso 1 1 calc GR . . . .
H31C_14 H -0.2836 0.5570 0.6588 0.050 Uiso 1 1 calc GR . . . .
C34_14 C -0.1362(2) 0.62914(14) 0.79367(13) 0.0495(10) Uani 1 1 d . . . . .
H34A_14 H -0.1665 0.6544 0.7755 0.074 Uiso 1 1 calc GR . . . .
H34B_14 H -0.0850 0.6201 0.7772 0.074 Uiso 1 1 calc GR . . . .
H34C_14 H -0.1154 0.6381 0.8282 0.074 Uiso 1 1 calc GR . . . .
O31A_15 O 0.3397(4) 0.3746(2) 0.73295(17) 0.0681(17) Uani 0.554(4) 1 d . . P C 1
O32A_15 O 0.2530(6) 0.4208(3) 0.7652(2) 0.0460(13) Uani 0.554(4) 1 d . . P C 1
C33A_15 C 0.2008(5) 0.4264(2) 0.7154(2) 0.0438(16) Uani 0.554(4) 1 d . . P C 1
H33A_15 H 0.2370 0.4420 0.6927 0.053 Uiso 0.554(4) 1 calc R . P C 1
H33B_15 H 0.1833 0.3968 0.7008 0.053 Uiso 0.554(4) 1 calc R . P C 1
C31A_15 C 0.3711(5) 0.3957(3) 0.8192(3) 0.053(2) Uani 0.554(4) 1 d . . P C 1
H31A_15 H 0.4033 0.3674 0.8251 0.079 Uiso 0.554(4) 1 calc GR . P C 1
H31B_15 H 0.3295 0.3992 0.8439 0.079 Uiso 0.554(4) 1 calc GR . P C 1
H31C_15 H 0.4138 0.4205 0.8224 0.079 Uiso 0.554(4) 1 calc GR . P C 1
C34A_15 C 0.1212(5) 0.4528(3) 0.7213(3) 0.071(3) Uani 0.554(4) 1 d . . P C 1
H34A_15 H 0.0840 0.4557 0.6888 0.106 Uiso 0.554(4) 1 calc GR . P C 1
H34B_15 H 0.1391 0.4825 0.7341 0.106 Uiso 0.554(4) 1 calc GR . P C 1
H34C_15 H 0.0871 0.4377 0.7449 0.106 Uiso 0.554(4) 1 calc GR . P C 1
C32A_15 C 0.3211(5) 0.3957(2) 0.7684(2) 0.0416(16) Uani 0.554(4) 1 d . . P C 1
O31_15 O 0.1584(4) 0.4595(2) 0.7782(2) 0.060(2) Uani 0.446(4) 1 d . . P C 2
O32_15 O 0.2454(7) 0.4124(4) 0.7465(3) 0.0460(13) Uani 0.446(4) 1 d . . P C 2
C33_15 C 0.3003(5) 0.4083(3) 0.7963(3) 0.0385(18) Uani 0.446(4) 1 d . . P C 2
H33C_15 H 0.2664 0.3924 0.8198 0.046 Uiso 0.446(4) 1 calc R . P C 2
H33D_15 H 0.3158 0.4384 0.8101 0.046 Uiso 0.446(4) 1 calc R . P C 2
C31_15 C 0.1277(6) 0.4375(4) 0.6922(3) 0.055(3) Uani 0.446(4) 1 d . . P C 2
H31D_15 H 0.1696 0.4299 0.6688 0.083 Uiso 0.446(4) 1 calc GR . P C 2
H31E_15 H 0.1032 0.4674 0.6845 0.083 Uiso 0.446(4) 1 calc GR . P C 2
H31F_15 H 0.0792 0.4157 0.6892 0.083 Uiso 0.446(4) 1 calc GR . P C 2
C34_15 C 0.3834(6) 0.3829(3) 0.7900(4) 0.053(2) Uani 0.446(4) 1 d . . P C 2
H34D_15 H 0.3673 0.3544 0.7735 0.079 Uiso 0.446(4) 1 calc GR . P C 2
H34E_15 H 0.4175 0.3774 0.8230 0.079 Uiso 0.446(4) 1 calc GR . P C 2
H34F_15 H 0.4196 0.4004 0.7695 0.079 Uiso 0.446(4) 1 calc GR . P C 2
C32_15 C 0.1744(5) 0.4369(3) 0.7436(3) 0.042(2) Uani 0.446(4) 1 d . . P C 2

loop_
_atom_site_aniso_label
_atom_site_aniso_U_11
_atom_site_aniso_U_22
_atom_site_aniso_U_33
_atom_site_aniso_U_23
_atom_site_aniso_U_13
_atom_site_aniso_U_12
Cl1_1 0.0353(4) 0.0216(3) 0.0253(3) -0.0018(3) -0.0002(3) 0.0103(3)
Cl2_1 0.0319(4) 0.0429(4) 0.0197(3) -0.0122(3) 0.0061(3) -0.0043(3)
O1_1 0.0173(9) 0.0105(8) 0.0210(8) -0.0016(7) 0.0055(7) 0.0006(7)
O2_1 0.0123(8) 0.0140(9) 0.0233(9) -0.0012(7) 0.0048(6) 0.0020(7)
N1_1 0.0119(10) 0.0126(10) 0.0159(9) -0.0029(8) 0.0039(7) 0.0017(8)
N2_1 0.0118(9) 0.0119(10) 0.0137(9) -0.0038(8) 0.0014(7) 0.0010(8)
C1_1 0.0123(11) 0.0114(11) 0.0113(10) -0.0002(9) 0.0007(8) 0.0013(9)
C2_1 0.0104(11) 0.0117(11) 0.0103(10) -0.0006(9) 0.0000(8) 0.0015(9)
C3_1 0.0125(11) 0.0110(11) 0.0108(10) -0.0012(9) -0.0006(8) 0.0032(9)
C4_1 0.0133(11) 0.0156(12) 0.0163(11) -0.0001(9) 0.0034(8) -0.0009(10)
C5_1 0.0209(13) 0.0151(13) 0.0262(13) 0.0018(10) 0.0063(10) -0.0031(10)
C6_1 0.0277(14) 0.0107(12) 0.0331(14) -0.0008(11) 0.0070(11) 0.0007(11)
C7_1 0.0221(13) 0.0119(12) 0.0251(13) -0.0008(10) 0.0050(10) 0.0041(10)
C8_1 0.0135(11) 0.0136(12) 0.0121(10) -0.0012(9) 0.0012(8) 0.0021(9)
C9_1 0.0109(11) 0.0188(13) 0.0170(11) -0.0049(10) 0.0031(8) 0.0018(10)
C10_1 0.0104(11) 0.0155(12) 0.0165(11) -0.0022(9) 0.0046(8) -0.0004(9)
C11_1 0.0198(13) 0.0147(13) 0.0221(12) -0.0030(10) -0.0007(10) 0.0006(10)
C12_1 0.0223(13) 0.0240(14) 0.0214(13) 0.0003(11) -0.0019(10) -0.0029(11)
C13_1 0.0201(13) 0.0303(15) 0.0187(12) -0.0078(11) 0.0058(10) -0.0062(12)
C14_1 0.0225(13) 0.0209(14) 0.0261(13) -0.0053(11) 0.0094(10) 0.0020(11)
C15_1 0.0198(13) 0.0206(14) 0.0212(12) 0.0003(10) 0.0056(9) 0.0037(11)
Cl1_2 0.0198(3) 0.0396(4) 0.0127(3) -0.0032(3) 0.0019(2) 0.0004(3)
Cl2_2 0.0269(4) 0.0747(6) 0.0204(3) -0.0118(4) -0.0038(3) 0.0316(4)
O1_2 0.0164(8) 0.0104(8) 0.0184(8) -0.0005(7) 0.0041(6) 0.0016(7)
O2_2 0.0130(8) 0.0129(9) 0.0310(10) 0.0014(7) 0.0077(7) 0.0032(7)
N1_2 0.0110(9) 0.0133(10) 0.0135(9) -0.0023(8) 0.0030(7) 0.0019(8)
N2_2 0.0125(9) 0.0116(10) 0.0136(9) -0.0021(8) 0.0017(7) 0.0022(8)
C1_2 0.0116(11) 0.0119(12) 0.0117(10) -0.0013(9) 0.0014(8) 0.0023(9)
C2_2 0.0118(11) 0.0088(11) 0.0105(10) -0.0009(8) 0.0003(8) 0.0003(9)
C3_2 0.0122(11) 0.0101(11) 0.0087(9) -0.0010(8) -0.0016(8) 0.0024(9)
C4_2 0.0132(11) 0.0159(12) 0.0126(10) 0.0002(9) 0.0019(8) 0.0004(10)
C5_2 0.0207(13) 0.0156(13) 0.0156(11) 0.0029(10) 0.0032(9) -0.0038(10)
C6_2 0.0274(14) 0.0100(12) 0.0172(11) 0.0011(9) 0.0002(9) 0.0018(10)
C7_2 0.0188(12) 0.0127(12) 0.0144(11) -0.0010(9) -0.0013(9) 0.0064(10)
C8_2 0.0125(11) 0.0124(12) 0.0090(10) -0.0021(9) -0.0014(8) 0.0012(9)
C9_2 0.0099(11) 0.0209(13) 0.0146(11) -0.0037(10) 0.0014(8) 0.0045(10)
C10_2 0.0116(11) 0.0158(12) 0.0148(11) -0.0020(9) 0.0020(8) -0.0006(9)
C11_2 0.0162(12) 0.0294(15) 0.0174(12) -0.0039(11) -0.0015(9) 0.0098(11)
C12_2 0.0199(13) 0.0409(18) 0.0188(12) -0.0074(12) 0.0031(10) 0.0095(12)
C13_2 0.0184(12) 0.0224(13) 0.0131(11) -0.0031(10) 0.0027(9) -0.0021(11)
C14_2 0.0156(12) 0.0394(17) 0.0174(12) 0.0006(12) -0.0008(9) 0.0065(12)
C15_2 0.0147(12) 0.0348(16) 0.0186(12) -0.0037(11) 0.0028(9) 0.0103(11)
Cl1_3 0.0361(4) 0.0186(3) 0.0261(3) 0.0020(3) 0.0004(3) -0.0092(3)
Cl2_3 0.0314(4) 0.0424(4) 0.0204(3) 0.0122(3) 0.0058(3) 0.0023(3)
O1_3 0.0172(8) 0.0104(8) 0.0201(8) 0.0040(7) 0.0052(6) 0.0004(7)
O2_3 0.0125(8) 0.0148(9) 0.0246(9) 0.0044(7) 0.0060(7) -0.0011(7)
N1_3 0.0115(9) 0.0114(10) 0.0167(9) 0.0022(8) 0.0041(7) -0.0010(8)
N2_3 0.0129(10) 0.0128(10) 0.0130(9) 0.0045(8) 0.0020(7) 0.0002(8)
C13_3 0.0222(13) 0.0280(15) 0.0178(12) 0.0079(11) 0.0057(10) 0.0055(11)
C1_3 0.0111(11) 0.0128(12) 0.0112(10) 0.0034(9) 0.0002(8) -0.0011(9)
C2_3 0.0111(11) 0.0114(11) 0.0104(10) 0.0016(8) -0.0008(8) -0.0006(9)
C3_3 0.0101(10) 0.0107(11) 0.0114(10) 0.0000(9) -0.0002(8) -0.0005(9)
C4_3 0.0124(11) 0.0158(12) 0.0177(11) -0.0006(10) 0.0032(9) -0.0005(10)
C5_3 0.0210(13) 0.0174(13) 0.0301(14) -0.0009(11) 0.0102(10) 0.0030(11)
C6_3 0.0276(15) 0.0107(13) 0.0382(15) 0.0009(11) 0.0105(12) 0.0020(11)
C7_3 0.0222(13) 0.0106(12) 0.0267(13) -0.0001(10) 0.0067(10) -0.0039(10)
C8_3 0.0134(11) 0.0126(12) 0.0128(10) 0.0000(9) 0.0021(8) -0.0017(9)
C9_3 0.0101(11) 0.0197(13) 0.0153(11) 0.0034(10) 0.0023(8) -0.0013(10)
C10_3 0.0102(11) 0.0192(13) 0.0168(11) 0.0039(10) 0.0040(8) 0.0022(10)
C11_3 0.0187(12) 0.0157(13) 0.0229(12) 0.0019(10) 0.0017(9) 0.0007(10)
C12_3 0.0209(13) 0.0245(14) 0.0222(13) -0.0001(11) -0.0003(10) 0.0005(11)
C14_3 0.0221(13) 0.0186(13) 0.0270(13) 0.0044(11) 0.0101(10) -0.0010(11)
C15_3 0.0197(13) 0.0193(13) 0.0211(12) -0.0001(10) 0.0056(9) -0.0031(11)
Cl1_4 0.0568(12) 0.0516(10) 0.0170(5) -0.0019(5) 0.0064(5) -0.0422(10)
Cl1A_4 0.106(7) 0.071(5) 0.0178(15) -0.0076(19) 0.014(2) -0.075(5)
Cl2_4 0.0307(4) 0.0583(5) 0.0129(3) -0.0046(3) 0.0044(2) -0.0011(3)
O1_4 0.0142(8) 0.0110(8) 0.0159(8) 0.0018(7) 0.0036(6) -0.0006(7)
O2_4 0.0113(8) 0.0147(9) 0.0267(9) 0.0013(7) 0.0051(7) -0.0029(7)
N1_4 0.0126(10) 0.0133(10) 0.0137(9) 0.0028(8) 0.0033(7) -0.0013(8)
N2_4 0.0122(9) 0.0125(10) 0.0134(9) 0.0040(8) 0.0019(7) 0.0008(8)
C1_4 0.0129(11) 0.0113(11) 0.0094(10) 0.0022(8) 0.0004(8) -0.0002(9)
C2_4 0.0100(10) 0.0102(11) 0.0100(10) 0.0016(8) 0.0000(8) -0.0014(9)
C3_4 0.0116(11) 0.0126(12) 0.0098(10) 0.0011(9) 0.0008(8) -0.0010(9)
C4_4 0.0140(11) 0.0180(13) 0.0157(11) 0.0010(10) 0.0017(9) 0.0019(10)
C5_4 0.0205(13) 0.0170(13) 0.0242(13) -0.0017(10) 0.0042(10) 0.0040(11)
C6_4 0.0274(14) 0.0125(12) 0.0246(13) -0.0009(10) 0.0019(10) 0.0001(11)
C7_4 0.0199(12) 0.0130(12) 0.0199(12) 0.0023(10) 0.0012(9) -0.0033(10)
C8_4 0.0124(11) 0.0147(12) 0.0098(10) 0.0010(9) -0.0003(8) -0.0014(9)
C9_4 0.0140(12) 0.0221(13) 0.0137(11) 0.0025(10) 0.0035(9) -0.0026(10)
C10_4 0.0128(11) 0.0175(13) 0.0166(11) 0.0006(10) 0.0038(9) 0.0001(10)
C11A_4 0.038(2) 0.0201(19) 0.0181(13) -0.0042(13) 0.0100(13) -0.0123(18)
C12A_4 0.040(3) 0.028(2) 0.0191(14) -0.0009(13) 0.0133(13) -0.0104(19)
C13_4 0.0234(13) 0.0273(15) 0.0130(11) -0.0030(10) 0.0041(9) 0.0033(11)
C14A_4 0.0063(17) 0.0249(17) 0.0204(13) -0.0023(12) 0.0000(10) 0.0045(14)
C15A_4 0.0082(17) 0.0143(15) 0.0221(13) 0.0031(11) 0.0009(10) 0.0030(13)
C11_4 0.038(2) 0.0201(19) 0.0181(13) -0.0042(13) 0.0100(13) -0.0123(18)
C12_4 0.040(3) 0.028(2) 0.0191(14) -0.0009(13) 0.0133(13) -0.0104(19)
C14_4 0.0063(17) 0.0249(17) 0.0204(13) -0.0023(12) 0.0000(10) 0.0045(14)
C15_4 0.0082(17) 0.0143(15) 0.0221(13) 0.0031(11) 0.0009(10) 0.0030(13)
Cl1_5 0.0612(9) 0.0469(7) 0.0164(4) -0.0042(4) 0.0088(5) -0.0423(7)
Cl1A_5 0.0612(9) 0.0469(7) 0.0164(4) -0.0042(4) 0.0088(5) -0.0423(7)
Cl2_5 0.0340(4) 0.0570(5) 0.0142(3) -0.0075(3) 0.0043(3) -0.0033(4)
O1_5 0.0166(8) 0.0117(8) 0.0165(8) 0.0039(7) 0.0057(6) -0.0002(7)
O2_5 0.0138(8) 0.0141(9) 0.0264(9) 0.0033(7) 0.0072(7) -0.0018(7)
N1_5 0.0124(9) 0.0110(10) 0.0153(9) 0.0039(8) 0.0040(7) -0.0021(8)
N2_5 0.0127(9) 0.0114(10) 0.0124(9) 0.0042(8) 0.0022(7) -0.0008(8)
C1_5 0.0130(11) 0.0121(11) 0.0091(10) 0.0023(9) 0.0020(8) -0.0013(9)
C2_5 0.0092(10) 0.0111(11) 0.0106(10) 0.0015(8) 0.0003(8) -0.0007(9)
C3_5 0.0120(11) 0.0121(12) 0.0099(10) 0.0023(9) -0.0004(8) -0.0016(9)
C4_5 0.0119(11) 0.0171(12) 0.0150(11) -0.0018(9) 0.0017(8) 0.0005(10)
C5_5 0.0184(12) 0.0157(13) 0.0246(13) -0.0028(10) 0.0009(10) 0.0028(10)
C6_5 0.0251(13) 0.0091(12) 0.0239(12) 0.0009(10) -0.0001(10) 0.0006(10)
C7_5 0.0188(12) 0.0118(12) 0.0191(11) 0.0011(10) 0.0009(9) -0.0059(10)
C8_5 0.0130(11) 0.0118(12) 0.0104(10) 0.0020(9) -0.0008(8) -0.0020(9)
C9_5 0.0114(11) 0.0196(13) 0.0160(11) 0.0035(10) 0.0036(8) -0.0052(10)
C10_5 0.0129(11) 0.0164(12) 0.0164(11) 0.0007(9) 0.0045(8) 0.0017(9)
C11A_5 0.038(2) 0.0211(17) 0.0200(12) -0.0048(11) 0.0108(11) -0.0131(17)
C12A_5 0.042(2) 0.0301(18) 0.0188(13) -0.0046(12) 0.0125(12) -0.0167(18)
C13_5 0.0223(13) 0.0264(14) 0.0168(11) -0.0030(10) 0.0044(9) 0.0028(11)
C14A_5 0.0121(19) 0.0234(16) 0.0236(12) -0.0043(11) 0.0009(10) 0.0016(14)
C15A_5 0.0141(19) 0.0190(15) 0.0220(12) 0.0030(10) 0.0017(9) 0.0030(14)
C11_5 0.038(2) 0.0211(17) 0.0200(12) -0.0048(11) 0.0108(11) -0.0131(17)
C12_5 0.042(2) 0.0301(18) 0.0188(13) -0.0046(12) 0.0125(12) -0.0167(18)
C14_5 0.0121(19) 0.0234(16) 0.0236(12) -0.0043(11) 0.0009(10) 0.0016(14)
C15_5 0.0141(19) 0.0190(15) 0.0220(12) 0.0030(10) 0.0017(9) 0.0030(14)
Cl1_6 0.0183(3) 0.0516(5) 0.0166(3) -0.0062(3) -0.0012(2) 0.0191(3)
Cl2_6 0.0190(3) 0.0406(4) 0.0117(3) -0.0021(3) 0.0006(2) 0.0022(3)
O1_6 0.0181(9) 0.0109(8) 0.0217(9) -0.0012(7) 0.0070(7) 0.0013(7)
O2_6 0.0140(9) 0.0136(9) 0.0368(10) 0.0024(8) 0.0111(7) 0.0034(7)
N1_6 0.0123(9) 0.0118(10) 0.0129(9) -0.0021(8) 0.0034(7) 0.0022(8)
N2_6 0.0132(10) 0.0114(10) 0.0131(9) -0.0017(8) 0.0029(7) 0.0015(8)
C1_6 0.0144(11) 0.0107(11) 0.0135(10) -0.0014(9) 0.0029(8) 0.0022(9)
C2_6 0.0118(11) 0.0097(11) 0.0107(10) -0.0005(8) 0.0013(8) 0.0003(9)
C3_6 0.0108(11) 0.0102(11) 0.0093(9) -0.0017(8) -0.0002(8) 0.0006(9)
C4_6 0.0131(11) 0.0168(12) 0.0103(10) 0.0010(9) 0.0025(8) 0.0010(10)
C5_6 0.0207(13) 0.0181(13) 0.0145(11) 0.0015(10) 0.0030(9) -0.0045(10)
C6_6 0.0291(14) 0.0108(12) 0.0153(11) 0.0002(9) 0.0003(10) 0.0006(11)
C7_6 0.0196(12) 0.0128(12) 0.0132(10) -0.0021(9) -0.0001(9) 0.0047(10)
C8_6 0.0115(11) 0.0139(12) 0.0083(9) -0.0021(9) -0.0005(8) 0.0032(9)
C9_6 0.0108(11) 0.0199(13) 0.0137(11) -0.0043(9) 0.0015(8) 0.0037(10)
C10_6 0.0120(11) 0.0147(12) 0.0128(10) -0.0025(9) 0.0024(8) 0.0016(9)
C11_6 0.0118(11) 0.0212(13) 0.0151(11) -0.0035(10) 0.0006(8) 0.0047(10)
C12_6 0.0154(12) 0.0284(15) 0.0157(11) -0.0052(10) 0.0037(9) 0.0041(11)
C13_6 0.0156(12) 0.0236(14) 0.0119(11) -0.0015(10) 0.0006(9) -0.0013(10)
C14_6 0.0162(12) 0.0352(16) 0.0166(12) -0.0004(11) -0.0005(9) 0.0074(11)
C15_6 0.0132(12) 0.0311(15) 0.0175(12) -0.0032(11) 0.0038(9) 0.0085(11)
N21_7 0.0138(10) 0.0159(11) 0.0196(10) 0.0039(8) 0.0014(8) -0.0019(8)
N22_7 0.0150(10) 0.0135(10) 0.0185(10) -0.0012(8) 0.0025(8) -0.0025(8)
C21_7 0.0137(11) 0.0107(11) 0.0188(11) 0.0013(9) 0.0020(9) 0.0019(9)
C22_7 0.0233(14) 0.0265(15) 0.0210(13) -0.0067(11) 0.0043(10) -0.0007(12)
C23_7 0.0200(13) 0.0290(15) 0.0215(13) -0.0004(11) 0.0080(10) -0.0012(12)
N21_8 0.0140(10) 0.0130(10) 0.0156(9) 0.0018(8) 0.0039(7) 0.0031(8)
N22_8 0.0141(10) 0.0113(10) 0.0197(10) -0.0010(8) 0.0015(8) 0.0015(8)
C21_8 0.0147(11) 0.0118(11) 0.0147(11) 0.0000(9) 0.0024(8) 0.0004(9)
C22_8 0.0217(13) 0.0178(13) 0.0158(11) 0.0046(10) 0.0059(9) 0.0001(11)
C23_8 0.0205(13) 0.0187(13) 0.0202(12) -0.0032(10) 0.0096(9) -0.0037(11)
N21_9 0.0116(10) 0.0132(10) 0.0198(10) -0.0008(8) 0.0014(7) 0.0025(8)
N22_9 0.0154(10) 0.0128(10) 0.0173(10) 0.0026(8) 0.0018(7) 0.0036(8)
C21_9 0.0239(13) 0.0193(13) 0.0178(12) 0.0056(10) 0.0060(9) 0.0011(11)
C22_9 0.0129(11) 0.0108(11) 0.0168(11) 0.0010(9) 0.0017(8) 0.0005(9)
C23_9 0.0218(13) 0.0238(14) 0.0210(12) 0.0002(11) 0.0085(10) 0.0000(11)
N21_10 0.0141(10) 0.0155(11) 0.0195(10) 0.0035(8) 0.0001(8) -0.0037(8)
N22_10 0.0154(10) 0.0146(11) 0.0187(10) -0.0009(8) 0.0027(8) -0.0049(8)
C21_10 0.0147(12) 0.0115(12) 0.0183(11) 0.0006(9) 0.0015(9) 0.0009(9)
C22_10 0.0302(15) 0.0315(16) 0.0209(13) -0.0021(12) 0.0110(11) -0.0105(13)
C23_10 0.0367(16) 0.0297(16) 0.0204(13) -0.0075(12) 0.0086(11) -0.0121(13)
N21_11 0.0126(10) 0.0135(10) 0.0148(9) 0.0008(8) 0.0028(7) 0.0020(8)
N22_11 0.0136(10) 0.0116(10) 0.0178(10) 0.0000(8) 0.0007(7) 0.0021(8)
C21_11 0.0137(11) 0.0110(11) 0.0134(10) 0.0009(9) 0.0008(8) 0.0012(9)
C22_11 0.0210(13) 0.0188(13) 0.0146(11) 0.0054(10) 0.0047(9) -0.0012(10)
C23_11 0.0172(12) 0.0190(13) 0.0167(11) -0.0011(10) 0.0049(9) -0.0019(10)
N21_12 0.0173(10) 0.0163(11) 0.0226(11) 0.0006(9) 0.0056(8) -0.0065(9)
N22_12 0.0164(10) 0.0177(11) 0.0232(11) 0.0044(9) 0.0029(8) -0.0047(9)
C21_12 0.0162(12) 0.0131(12) 0.0231(12) 0.0022(10) 0.0021(9) 0.0003(10)
C22_12 0.0355(16) 0.0351(17) 0.0226(13) -0.0075(12) 0.0108(11) -0.0151(14)
C23_12 0.0331(16) 0.0406(18) 0.0213(13) -0.0017(13) 0.0113(11) -0.0130(14)
O32_13 0.0284(10) 0.0315(11) 0.0198(9) 0.0019(8) 0.0014(7) -0.0034(9)
O31_13 0.0333(12) 0.0411(13) 0.0299(11) 0.0056(10) 0.0050(9) -0.0086(10)
C32_13 0.0177(13) 0.0317(16) 0.0265(14) -0.0004(12) 0.0048(10) 0.0031(12)
C33_13 0.0250(15) 0.046(2) 0.0270(15) -0.0022(14) 0.0021(11) -0.0011(14)
C31_13 0.0323(16) 0.0387(18) 0.0235(14) 0.0002(13) -0.0025(11) -0.0035(14)
C34_13 0.052(2) 0.059(3) 0.0366(18) -0.0011(18) -0.0088(16) -0.0188(19)
O32_14 0.0238(10) 0.0318(11) 0.0218(9) 0.0009(8) 0.0002(7) -0.0028(9)
O31_14 0.0371(12) 0.0412(14) 0.0367(12) 0.0091(10) 0.0068(9) -0.0064(10)
C32_14 0.0174(13) 0.0288(16) 0.0292(14) 0.0008(12) 0.0044(10) 0.0031(12)
C33_14 0.0302(16) 0.0409(19) 0.0233(14) -0.0027(13) 0.0005(11) 0.0024(14)
C31_14 0.0280(15) 0.0411(19) 0.0300(15) -0.0049(14) 0.0012(12) -0.0010(14)
C34_14 0.047(2) 0.060(3) 0.0383(19) -0.0139(18) -0.0037(15) -0.0155(19)
O31A_15 0.092(4) 0.088(4) 0.025(2) -0.013(3) 0.008(2) 0.013(3)
O32A_15 0.044(2) 0.053(4) 0.032(4) 0.004(3) -0.027(3) 0.002(2)
C33A_15 0.047(4) 0.046(4) 0.035(3) 0.001(3) -0.006(3) 0.000(3)
C31A_15 0.071(5) 0.055(5) 0.028(3) -0.009(3) -0.009(3) 0.025(4)
C34A_15 0.054(5) 0.104(7) 0.044(4) -0.025(5) -0.029(4) 0.041(5)
C32A_15 0.062(5) 0.034(4) 0.026(3) 0.002(3) -0.002(3) 0.004(3)
O31_15 0.061(4) 0.091(5) 0.028(3) -0.011(3) 0.004(2) 0.029(4)
O32_15 0.044(2) 0.053(4) 0.032(4) 0.004(3) -0.027(3) 0.002(2)
C33_15 0.047(5) 0.036(4) 0.033(4) -0.008(4) 0.007(4) -0.002(4)
C31_15 0.054(5) 0.085(7) 0.025(4) -0.013(4) -0.005(3) 0.034(5)
C34_15 0.039(5) 0.067(6) 0.047(5) -0.006(5) -0.017(4) 0.012(4)
C32_15 0.047(5) 0.051(5) 0.030(4) -0.003(4) 0.019(4) 0.029(4)

loop_
_atom_type_symbol
_atom_type_description
_atom_type_scat_dispersion_real
_atom_type_scat_dispersion_imag
_atom_type_scat_source
C C 0.0033 0.0016 'International Tables Vol C Tables 4.2.6.8 and 6.1.1.4'
H H 0.0000 0.0000 'International Tables Vol C Tables 4.2.6.8 and 6.1.1.4'
N N 0.0061 0.0033 'International Tables Vol C Tables 4.2.6.8 and 6.1.1.4'
O O 0.0106 0.0060 'International Tables Vol C Tables 4.2.6.8 and 6.1.1.4'
Cl Cl 0.1484 0.1585 'International Tables Vol C Tables 4.2.6.8 and 6.1.1.4'

loop_
_exptl_crystal_face_index_h
_exptl_crystal_face_index_k
_exptl_crystal_face_index_l
_exptl_crystal_face_perp_dist
19 18 -14 0.1096
-17 -23 11 0.0756
-19 2 20 0.1054
17 -15 -21 0.1115
0 -40 -11 0.1490
5 -6 35 0.0585
-3 4 -37 0.0703
-3 39 14 0.1829
13 34 -4 0.1521

loop_
_geom_angle_atom_site_label_1
_geom_angle_atom_site_label_2
_geom_angle_atom_site_label_3
_geom_angle
N2_1 N1_1 C8_1 111.90(18)
N2_1 N1_1 C9_1 119.79(19)
C8_1 N1_1 C9_1 128.3(2)
C2_1 N2_1 N1_1 106.27(19)
O2_1 C1_1 O1_1 124.7(2)
O2_1 C1_1 C2_1 116.8(2)
O1_1 C1_1 C2_1 118.5(2)
N2_1 C2_1 C3_1 111.1(2)
N2_1 C2_1 C1_1 119.6(2)
C3_1 C2_1 C1_1 129.1(2)
C4_1 C3_1 C8_1 119.7(2)
C4_1 C3_1 C2_1 136.0(2)
C8_1 C3_1 C2_1 104.2(2)
C5_1 C4_1 C3_1 118.3(2)
C5_1 C4_1 H4_1 120.9
C3_1 C4_1 H4_1 120.9
C4_1 C5_1 C6_1 121.1(2)
C4_1 C5_1 H5_1 119.4
C6_1 C5_1 H5_1 119.4
C7_1 C6_1 C5_1 121.7(2)
C7_1 C6_1 H6_1 119.2
C5_1 C6_1 H6_1 119.2
C6_1 C7_1 C8_1 116.7(2)
C6_1 C7_1 H7_1 121.6
C8_1 C7_1 H7_1 121.6
N1_1 C8_1 C7_1 131.1(2)
N1_1 C8_1 C3_1 106.5(2)
C7_1 C8_1 C3_1 122.4(2)
N1_1 C9_1 C10_1 114.74(19)
N1_1 C9_1 H9A_1 108.6
C10_1 C9_1 H9A_1 108.6
N1_1 C9_1 H9B_1 108.6
C10_1 C9_1 H9B_1 108.6
H9A_1 C9_1 H9B_1 107.6
C15_1 C10_1 C11_1 116.8(2)
C15_1 C10_1 C9_1 118.4(2)
C11_1 C10_1 C9_1 124.8(2)
C12_1 C11_1 C10_1 122.1(2)
C12_1 C11_1 Cl1_1 117.1(2)
C10_1 C11_1 Cl1_1 120.83(19)
C13_1 C12_1 C11_1 118.7(2)
C13_1 C12_1 H12_1 120.7
C11_1 C12_1 H12_1 120.7
C12_1 C13_1 C14_1 121.7(2)
C12_1 C13_1 Cl2_1 117.7(2)
C14_1 C13_1 Cl2_1 120.6(2)
C13_1 C14_1 C15_1 118.4(2)
C13_1 C14_1 H14_1 120.8
C15_1 C14_1 H14_1 120.8
C14_1 C15_1 C10_1 122.3(2)
C14_1 C15_1 H15_1 118.9
C10_1 C15_1 H15_1 118.9
N2_2 N1_2 C8_2 111.77(18)
N2_2 N1_2 C9_2 120.07(19)
C8_2 N1_2 C9_2 127.9(2)
C2_2 N2_2 N1_2 106.37(19)
O1_2 C1_2 O2_2 125.1(2)
O1_2 C1_2 C2_2 118.8(2)
O2_2 C1_2 C2_2 116.0(2)
N2_2 C2_2 C3_2 111.2(2)
N2_2 C2_2 C1_2 120.4(2)
C3_2 C2_2 C1_2 128.4(2)
C4_2 C3_2 C8_2 119.5(2)
C4_2 C3_2 C2_2 136.4(2)
C8_2 C3_2 C2_2 104.2(2)
C5_2 C4_2 C3_2 118.2(2)
C5_2 C4_2 H4_2 120.9
C3_2 C4_2 H4_2 120.9
C4_2 C5_2 C6_2 121.5(2)
C4_2 C5_2 H5_2 119.3
C6_2 C5_2 H5_2 119.3
C7_2 C6_2 C5_2 121.5(2)
C7_2 C6_2 H6_2 119.2
C5_2 C6_2 H6_2 119.2
C6_2 C7_2 C8_2 116.8(2)
C6_2 C7_2 H7_2 121.6
C8_2 C7_2 H7_2 121.6
N1_2 C8_2 C7_2 131.0(2)
N1_2 C8_2 C3_2 106.5(2)
C7_2 C8_2 C3_2 122.5(2)
N1_2 C9_2 C10_2 112.65(18)
N1_2 C9_2 H9A_2 109.1
C10_2 C9_2 H9A_2 109.1
N1_2 C9_2 H9B_2 109.1
C10_2 C9_2 H9B_2 109.1
H9A_2 C9_2 H9B_2 107.8
C15_2 C10_2 C11_2 117.0(2)
C15_2 C10_2 C9_2 121.8(2)
C11_2 C10_2 C9_2 121.2(2)
C12_2 C11_2 C10_2 122.7(2)
C12_2 C11_2 Cl2_2 117.86(19)
C10_2 C11_2 Cl2_2 119.45(18)
C11_2 C12_2 C13_2 118.3(2)
C11_2 C12_2 H12_2 120.9
C13_2 C12_2 H12_2 120.9
C14_2 C13_2 C12_2 121.3(2)
C14_2 C13_2 Cl1_2 120.13(19)
C12_2 C13_2 Cl1_2 118.62(19)
C13_2 C14_2 C15_2 118.8(2)
C13_2 C14_2 H14_2 120.6
C15_2 C14_2 H14_2 120.6
C10_2 C15_2 C14_2 122.0(2)
C10_2 C15_2 H15_2 119.0
C14_2 C15_2 H15_2 119.0
N2_3 N1_3 C8_3 111.81(18)
N2_3 N1_3 C9_3 119.71(19)
C8_3 N1_3 C9_3 128.5(2)
C2_3 N2_3 N1_3 106.23(19)
C14_3 C13_3 C12_3 122.2(2)
C14_3 C13_3 Cl2_3 120.0(2)
C12_3 C13_3 Cl2_3 117.8(2)
O1_3 C1_3 O2_3 124.9(2)
O1_3 C1_3 C2_3 119.0(2)
O2_3 C1_3 C2_3 116.1(2)
N2_3 C2_3 C3_3 110.9(2)
N2_3 C2_3 C1_3 119.5(2)
C3_3 C2_3 C1_3 129.4(2)
C8_3 C3_3 C4_3 119.8(2)
C8_3 C3_3 C2_3 104.6(2)
C4_3 C3_3 C2_3 135.6(2)
C5_3 C4_3 C3_3 118.1(2)
C5_3 C4_3 H4_3 121.0
C3_3 C4_3 H4_3 121.0
C4_3 C5_3 C6_3 121.4(2)
C4_3 C5_3 H5_3 119.3
C6_3 C5_3 H5_3 119.3
C7_3 C6_3 C5_3 121.4(2)
C7_3 C6_3 H6_3 119.3
C5_3 C6_3 H6_3 119.3
C6_3 C7_3 C8_3 116.8(2)
C6_3 C7_3 H7_3 121.6
C8_3 C7_3 H7_3 121.6
N1_3 C8_3 C7_3 131.1(2)
N1_3 C8_3 C3_3 106.4(2)
C7_3 C8_3 C3_3 122.5(2)
N1_3 C9_3 C10_3 114.43(18)
N1_3 C9_3 H9A_3 108.7
C10_3 C9_3 H9A_3 108.7
N1_3 C9_3 H9B_3 108.7
C10_3 C9_3 H9B_3 108.7
H9A_3 C9_3 H9B_3 107.6
C11_3 C10_3 C15_3 116.9(2)
C11_3 C10_3 C9_3 124.4(2)
C15_3 C10_3 C9_3 118.7(2)
C10_3 C11_3 C12_3 122.3(2)
C10_3 C11_3 Cl1_3 120.35(19)
C12_3 C11_3 Cl1_3 117.3(2)
C13_3 C12_3 C11_3 118.3(2)
C13_3 C12_3 H12_3 120.9
C11_3 C12_3 H12_3 120.9
C13_3 C14_3 C15_3 118.0(2)
C13_3 C14_3 H14_3 121.0
C15_3 C14_3 H14_3 121.0
C14_3 C15_3 C10_3 122.2(2)
C14_3 C15_3 H15_3 118.9
C10_3 C15_3 H15_3 118.9
N2_4 N1_4 C8_4 111.62(18)
N2_4 N1_4 C9_4 119.69(19)
C8_4 N1_4 C9_4 128.3(2)
C2_4 N2_4 N1_4 106.68(19)
O2_4 C1_4 O1_4 125.0(2)
O2_4 C1_4 C2_4 116.7(2)
O1_4 C1_4 C2_4 118.3(2)
N2_4 C2_4 C3_4 110.7(2)
N2_4 C2_4 C1_4 119.1(2)
C3_4 C2_4 C1_4 130.1(2)
C8_4 C3_4 C4_4 119.8(2)
C8_4 C3_4 C2_4 104.5(2)
C4_4 C3_4 C2_4 135.6(2)
C5_4 C4_4 C3_4 117.9(2)
C5_4 C4_4 H4_4 121.1
C3_4 C4_4 H4_4 121.1
C4_4 C5_4 C6_4 121.6(2)
C4_4 C5_4 H5_4 119.2
C6_4 C5_4 H5_4 119.2
C7_4 C6_4 C5_4 121.5(2)
C7_4 C6_4 H6_4 119.3
C5_4 C6_4 H6_4 119.3
C6_4 C7_4 C8_4 116.8(2)
C6_4 C7_4 H7_4 121.6
C8_4 C7_4 H7_4 121.6
N1_4 C8_4 C3_4 106.4(2)
N1_4 C8_4 C7_4 131.1(2)
C3_4 C8_4 C7_4 122.5(2)
N1_4 C9_4 C10_4 112.68(19)
N1_4 C9_4 H9A_4 109.1
C10_4 C9_4 H9A_4 109.1
N1_4 C9_4 H9B_4 109.1
C10_4 C9_4 H9B_4 109.1
H9A_4 C9_4 H9B_4 107.8
C11A_4 C10_4 C15A_4 120.0
C11_4 C10_4 C15_4 117.8(2)
C11_4 C10_4 C9_4 121.1(2)
C11A_4 C10_4 C9_4 120.60(18)
C15A_4 C10_4 C9_4 119.39(18)
C15_4 C10_4 C9_4 120.9(2)
C10_4 C11A_4 C12A_4 120.0
C10_4 C11A_4 Cl1A_4 124.2(2)
C12A_4 C11A_4 Cl1A_4 115.6(2)
C13_4 C12A_4 C11A_4 120.0
C13_4 C12A_4 H12A_4 120.0
C11A_4 C12A_4 H12A_4 120.0
C12A_4 C13_4 C14A_4 120.0
C14_4 C13_4 C12_4 121.7(3)
C14_4 C13_4 Cl2_4 120.1(2)
C12A_4 C13_4 Cl2_4 118.66(16)
C14A_4 C13_4 Cl2_4 121.33(16)
C12_4 C13_4 Cl2_4 118.2(2)
C15A_4 C14A_4 C13_4 120.0
C15A_4 C14A_4 H14A_4 120.0
C13_4 C14A_4 H14A_4 120.0
C14A_4 C15A_4 C10_4 120.0
C14A_4 C15A_4 H15A_4 120.0
C10_4 C15A_4 H15A_4 120.0
C10_4 C11_4 C12_4 122.0(3)
C10_4 C11_4 Cl1_4 119.6(2)
C12_4 C11_4 Cl1_4 118.4(3)
C11_4 C12_4 C13_4 118.2(3)
C11_4 C12_4 H12_4 120.9
C13_4 C12_4 H12_4 120.9
C13_4 C14_4 C15_4 118.4(3)
C13_4 C14_4 H14_4 120.8
C15_4 C14_4 H14_4 120.8
C14_4 C15_4 C10_4 121.7(3)
C14_4 C15_4 H15_4 119.1
C10_4 C15_4 H15_4 119.1
N2_5 N1_5 C8_5 111.94(18)
N2_5 N1_5 C9_5 119.61(19)
C8_5 N1_5 C9_5 128.0(2)
C2_5 N2_5 N1_5 106.49(19)
O2_5 C1_5 O1_5 125.2(2)
O2_5 C1_5 C2_5 116.5(2)
O1_5 C1_5 C2_5 118.2(2)
N2_5 C2_5 C3_5 111.0(2)
N2_5 C2_5 C1_5 119.7(2)
C3_5 C2_5 C1_5 129.3(2)
C4_5 C3_5 C8_5 119.6(2)
C4_5 C3_5 C2_5 136.1(2)
C8_5 C3_5 C2_5 104.3(2)
C5_5 C4_5 C3_5 118.1(2)
C5_5 C4_5 H4_5 121.0
C3_5 C4_5 H4_5 121.0
C4_5 C5_5 C6_5 121.5(2)
C4_5 C5_5 H5_5 119.3
C6_5 C5_5 H5_5 119.3
C7_5 C6_5 C5_5 121.6(2)
C7_5 C6_5 H6_5 119.2
C5_5 C6_5 H6_5 119.2
C6_5 C7_5 C8_5 116.7(2)
C6_5 C7_5 H7_5 121.6
C8_5 C7_5 H7_5 121.6
N1_5 C8_5 C7_5 131.2(2)
N1_5 C8_5 C3_5 106.3(2)
C7_5 C8_5 C3_5 122.5(2)
N1_5 C9_5 C10_5 112.58(19)
N1_5 C9_5 H9A_5 109.1
C10_5 C9_5 H9A_5 109.1
N1_5 C9_5 H9B_5 109.1
C10_5 C9_5 H9B_5 109.1
H9A_5 C9_5 H9B_5 107.8
C11A_5 C10_5 C15A_5 120.0
C11_5 C10_5 C15_5 117.6(2)
C11_5 C10_5 C9_5 122.0(2)
C11A_5 C10_5 C9_5 121.03(18)
C15A_5 C10_5 C9_5 118.97(18)
C15_5 C10_5 C9_5 120.3(2)
C12A_5 C11A_5 C10_5 120.0
C12A_5 C11A_5 Cl1A_5 114.8(2)
C10_5 C11A_5 Cl1A_5 124.6(3)
C11A_5 C12A_5 C13_5 120.0
C11A_5 C12A_5 H12A_5 120.0
C13_5 C12A_5 H12A_5 120.0
C14_5 C13_5 C12_5 121.9(2)
C12A_5 C13_5 C14A_5 120.0
C14_5 C13_5 Cl2_5 120.0(2)
C12_5 C13_5 Cl2_5 118.0(2)
C12A_5 C13_5 Cl2_5 118.73(16)
C14A_5 C13_5 Cl2_5 121.27(16)
C15A_5 C14A_5 C13_5 120.0
C15A_5 C14A_5 H14A_5 120.0
C13_5 C14A_5 H14A_5 120.0
C14A_5 C15A_5 C10_5 120.0
C14A_5 C15A_5 H15A_5 120.0
C10_5 C15A_5 H15A_5 120.0
C10_5 C11_5 C12_5 122.5(3)
C10_5 C11_5 Cl1_5 119.6(2)
C12_5 C11_5 Cl1_5 117.9(3)
C13_5 C12_5 C11_5 117.9(3)
C13_5 C12_5 H12_5 121.0
C11_5 C12_5 H12_5 121.0
C13_5 C14_5 C15_5 118.6(3)
C13_5 C14_5 H14_5 120.7
C15_5 C14_5 H14_5 120.7
C14_5 C15_5 C10_5 121.4(3)
C14_5 C15_5 H15_5 119.3
C10_5 C15_5 H15_5 119.3
N2_6 N1_6 C8_6 111.65(18)
N2_6 N1_6 C9_6 120.29(19)
C8_6 N1_6 C9_6 127.7(2)
C2_6 N2_6 N1_6 106.63(19)
O1_6 C1_6 O2_6 124.4(2)
O1_6 C1_6 C2_6 119.5(2)
O2_6 C1_6 C2_6 116.1(2)
N2_6 C2_6 C3_6 110.6(2)
N2_6 C2_6 C1_6 120.4(2)
C3_6 C2_6 C1_6 128.9(2)
C8_6 C3_6 C4_6 119.4(2)
C8_6 C3_6 C2_6 104.7(2)
C4_6 C3_6 C2_6 135.9(2)
C5_6 C4_6 C3_6 118.0(2)
C5_6 C4_6 H4_6 121.0
C3_6 C4_6 H4_6 121.0
C4_6 C5_6 C6_6 121.5(2)
C4_6 C5_6 H5_6 119.2
C6_6 C5_6 H5_6 119.2
C7_6 C6_6 C5_6 121.8(2)
C7_6 C6_6 H6_6 119.1
C5_6 C6_6 H6_6 119.1
C6_6 C7_6 C8_6 116.4(2)
C6_6 C7_6 H7_6 121.8
C8_6 C7_6 H7_6 121.8
N1_6 C8_6 C7_6 130.7(2)
N1_6 C8_6 C3_6 106.4(2)
C7_6 C8_6 C3_6 122.9(2)
N1_6 C9_6 C10_6 112.72(18)
N1_6 C9_6 H9A_6 109.0
C10_6 C9_6 H9A_6 109.0
N1_6 C9_6 H9B_6 109.0
C10_6 C9_6 H9B_6 109.0
H9A_6 C9_6 H9B_6 107.8
C15_6 C10_6 C11_6 117.0(2)
C15_6 C10_6 C9_6 121.8(2)
C11_6 C10_6 C9_6 121.2(2)
C12_6 C11_6 C10_6 122.5(2)
C12_6 C11_6 Cl1_6 117.50(18)
C10_6 C11_6 Cl1_6 119.97(18)
C11_6 C12_6 C13_6 118.4(2)
C11_6 C12_6 H12_6 120.8
C13_6 C12_6 H12_6 120.8
C14_6 C13_6 C12_6 121.3(2)
C14_6 C13_6 Cl2_6 120.13(18)
C12_6 C13_6 Cl2_6 118.60(19)
C13_6 C14_6 C15_6 118.7(2)
C13_6 C14_6 H14_6 120.7
C15_6 C14_6 H14_6 120.7
C10_6 C15_6 C14_6 122.1(2)
C10_6 C15_6 H15_6 118.9
C14_6 C15_6 H15_6 118.9
C21_7 N21_7 C23_7 108.2(2)
C21_7 N21_7 H21_7 125.9
C23_7 N21_7 H21_7 125.9
C21_7 N22_7 C22_7 108.3(2)
C21_7 N22_7 H22_7 125.9
C22_7 N22_7 H22_7 125.9
N22_7 C21_7 N21_7 109.0(2)
N22_7 C21_7 H21A_7 125.5
N21_7 C21_7 H21A_7 125.5
C23_7 C22_7 N22_7 107.3(2)
C23_7 C22_7 H22A_7 126.4
N22_7 C22_7 H22A_7 126.4
C22_7 C23_7 N21_7 107.3(2)
C22_7 C23_7 H23_7 126.3
N21_7 C23_7 H23_7 126.3
C21_8 N21_8 C22_8 108.5(2)
C21_8 N21_8 H21_8 125.7
C22_8 N21_8 H21_8 125.7
C21_8 N22_8 C23_8 108.3(2)
C21_8 N22_8 H22_8 125.8
C23_8 N22_8 H22_8 125.8
N21_8 C21_8 N22_8 108.7(2)
N21_8 C21_8 H21A_8 125.6
N22_8 C21_8 H21A_8 125.6
C23_8 C22_8 N21_8 107.1(2)
C23_8 C22_8 H22A_8 126.4
N21_8 C22_8 H22A_8 126.4
C22_8 C23_8 N22_8 107.3(2)
C22_8 C23_8 H23_8 126.3
N22_8 C23_8 H23_8 126.3
C22_9 N21_9 C23_9 108.1(2)
C22_9 N21_9 H21_9 125.9
C23_9 N21_9 H21_9 125.9
C22_9 N22_9 C21_9 108.6(2)
C22_9 N22_9 H22_9 125.7
C21_9 N22_9 H22_9 125.7
C23_9 C21_9 N22_9 106.9(2)
C23_9 C21_9 H21A_9 126.6
N22_9 C21_9 H21A_9 126.6
N22_9 C22_9 N21_9 109.0(2)
N22_9 C22_9 H22A_9 125.5
N21_9 C22_9 H22A_9 125.5
C21_9 C23_9 N21_9 107.4(2)
C21_9 C23_9 H23_9 126.3
N21_9 C23_9 H23_9 126.3
C21_10 N21_10 C22_10 108.2(2)
C21_10 N21_10 H21_10 125.9
C22_10 N21_10 H21_10 125.9
C21_10 N22_10 C23_10 108.5(2)
C21_10 N22_10 H22_10 125.8
C23_10 N22_10 H22_10 125.8
N21_10 C21_10 N22_10 109.1(2)
N21_10 C21_10 H21A_10 125.5
N22_10 C21_10 H21A_10 125.5
C23_10 C22_10 N21_10 107.1(2)
C23_10 C22_10 H22A_10 126.4
N21_10 C22_10 H22A_10 126.4
C22_10 C23_10 N22_10 107.1(2)
C22_10 C23_10 H23_10 126.5
N22_10 C23_10 H23_10 126.5
C21_11 N21_11 C22_11 108.8(2)
C21_11 N21_11 H21_11 125.6
C22_11 N21_11 H21_11 125.6
C21_11 N22_11 C23_11 108.1(2)
C21_11 N22_11 H22_11 125.9
C23_11 N22_11 H22_11 125.9
N21_11 C21_11 N22_11 108.8(2)
N21_11 C21_11 H21A_11 125.6
N22_11 C21_11 H21A_11 125.6
C23_11 C22_11 N21_11 106.7(2)
C23_11 C22_11 H22A_11 126.7
N21_11 C22_11 H22A_11 126.7
C22_11 C23_11 N22_11 107.7(2)
C22_11 C23_11 H23_11 126.2
N22_11 C23_11 H23_11 126.2
C21_12 N21_12 C22_12 108.4(2)
C21_12 N21_12 H21_12 125.8
C22_12 N21_12 H21_12 125.8
C21_12 N22_12 C23_12 108.1(2)
C21_12 N22_12 H22_12 125.9
C23_12 N22_12 H22_12 125.9
N21_12 C21_12 N22_12 109.1(2)
N21_12 C21_12 H21A_12 125.5
N22_12 C21_12 H21A_12 125.5
C23_12 C22_12 N21_12 107.2(2)
C23_12 C22_12 H22A_12 126.4
N21_12 C22_12 H22A_12 126.4
C22_12 C23_12 N22_12 107.2(2)
C22_12 C23_12 H23_12 126.4
N22_12 C23_12 H23_12 126.4
C32_13 O32_13 C31_13 116.1(2)
O31_13 C32_13 O32_13 124.0(3)
O31_13 C32_13 C33_13 124.8(3)
O32_13 C32_13 C33_13 111.1(2)
C32_13 C33_13 H33A_13 109.5
C32_13 C33_13 H33B_13 109.5
H33A_13 C33_13 H33B_13 109.5
C32_13 C33_13 H33C_13 109.5
H33A_13 C33_13 H33C_13 109.5
H33B_13 C33_13 H33C_13 109.5
O32_13 C31_13 C34_13 107.1(2)
O32_13 C31_13 H31A_13 110.3
C34_13 C31_13 H31A_13 110.3
O32_13 C31_13 H31B_13 110.3
C34_13 C31_13 H31B_13 110.3
H31A_13 C31_13 H31B_13 108.5
C31_13 C34_13 H34A_13 109.5
C31_13 C34_13 H34B_13 109.5
H34A_13 C34_13 H34B_13 109.5
C31_13 C34_13 H34C_13 109.5
H34A_13 C34_13 H34C_13 109.5
H34B_13 C34_13 H34C_13 109.5
C32_14 O32_14 C33_14 116.3(2)
O31_14 C32_14 O32_14 123.0(3)
O31_14 C32_14 C31_14 125.4(3)
O32_14 C32_14 C31_14 111.5(2)
O32_14 C33_14 C34_14 106.9(2)
O32_14 C33_14 H33A_14 110.3
C34_14 C33_14 H33A_14 110.3
O32_14 C33_14 H33B_14 110.3
C34_14 C33_14 H33B_14 110.3
H33A_14 C33_14 H33B_14 108.6
C32_14 C31_14 H31A_14 109.5
C32_14 C31_14 H31B_14 109.5
H31A_14 C31_14 H31B_14 109.5
C32_14 C31_14 H31C_14 109.5
H31A_14 C31_14 H31C_14 109.5
H31B_14 C31_14 H31C_14 109.5
C33_14 C34_14 H34A_14 109.5
C33_14 C34_14 H34B_14 109.5
H34A_14 C34_14 H34B_14 109.5
C33_14 C34_14 H34C_14 109.5
H34A_14 C34_14 H34C_14 109.5
H34B_14 C34_14 H34C_14 109.5
C32A_15 O32A_15 C33A_15 117.3(7)
C34A_15 C33A_15 O32A_15 108.1(7)
C34A_15 C33A_15 H33A_15 110.1
O32A_15 C33A_15 H33A_15 110.1
C34A_15 C33A_15 H33B_15 110.1
O32A_15 C33A_15 H33B_15 110.1
H33A_15 C33A_15 H33B_15 108.4
C32A_15 C31A_15 H31A_15 109.5
C32A_15 C31A_15 H31B_15 109.5
H31A_15 C31A_15 H31B_15 109.5
C32A_15 C31A_15 H31C_15 109.5
H31A_15 C31A_15 H31C_15 109.5
H31B_15 C31A_15 H31C_15 109.5
C33A_15 C34A_15 H34A_15 109.5
C33A_15 C34A_15 H34B_15 109.5
H34A_15 C34A_15 H34B_15 109.5
C33A_15 C34A_15 H34C_15 109.5
H34A_15 C34A_15 H34C_15 109.5
H34B_15 C34A_15 H34C_15 109.5
O31A_15 C32A_15 O32A_15 122.0(6)
O31A_15 C32A_15 C31A_15 126.0(7)
O32A_15 C32A_15 C31A_15 112.0(7)
C32_15 O32_15 C33_15 117.4(8)
O32_15 C33_15 C34_15 108.4(8)
O32_15 C33_15 H33C_15 110.0
C34_15 C33_15 H33C_15 110.0
O32_15 C33_15 H33D_15 110.0
C34_15 C33_15 H33D_15 110.0
H33C_15 C33_15 H33D_15 108.4
C32_15 C31_15 H31D_15 109.5
C32_15 C31_15 H31E_15 109.5
H31D_15 C31_15 H31E_15 109.5
C32_15 C31_15 H31F_15 109.5
H31D_15 C31_15 H31F_15 109.5
H31E_15 C31_15 H31F_15 109.5
C33_15 C34_15 H34D_15 109.5
C33_15 C34_15 H34E_15 109.5
H34D_15 C34_15 H34E_15 109.5
C33_15 C34_15 H34F_15 109.5
H34D_15 C34_15 H34F_15 109.5
H34E_15 C34_15 H34F_15 109.5
O31_15 C32_15 O32_15 121.6(8)
O31_15 C32_15 C31_15 127.0(8)
O32_15 C32_15 C31_15 110.9(7)

loop_
_geom_bond_atom_site_label_1
_geom_bond_atom_site_label_2
_geom_bond_distance
Cl1_1 C11_1 1.742(3)
Cl2_1 C13_1 1.744(3)
O1_1 C1_1 1.267(3)
O2_1 C1_1 1.265(3)
N1_1 N2_1 1.358(3)
N1_1 C8_1 1.373(3)
N1_1 C9_1 1.458(3)
N2_1 C2_1 1.330(3)
C1_1 C2_1 1.493(3)
C2_1 C3_1 1.433(3)
C3_1 C4_1 1.405(3)
C3_1 C8_1 1.408(3)
C4_1 C5_1 1.383(4)
C4_1 H4_1 0.9500
C5_1 C6_1 1.418(4)
C5_1 H5_1 0.9500
C6_1 C7_1 1.382(4)
C6_1 H6_1 0.9500
C7_1 C8_1 1.405(3)
C7_1 H7_1 0.9500
C9_1 C10_1 1.521(3)
C9_1 H9A_1 0.9900
C9_1 H9B_1 0.9900
C10_1 C15_1 1.400(3)
C10_1 C11_1 1.401(3)
C11_1 C12_1 1.393(4)
C12_1 C13_1 1.382(4)
C12_1 H12_1 0.9500
C13_1 C14_1 1.382(4)
C14_1 C15_1 1.395(3)
C14_1 H14_1 0.9500
C15_1 H15_1 0.9500
Cl1_2 C13_2 1.746(2)
Cl2_2 C11_2 1.754(2)
O1_2 C1_2 1.262(3)
O2_2 C1_2 1.266(3)
N1_2 N2_2 1.361(3)
N1_2 C8_2 1.372(3)
N1_2 C9_2 1.455(3)
N2_2 C2_2 1.331(3)
C1_2 C2_2 1.495(3)
C2_2 C3_2 1.432(3)
C3_2 C4_2 1.407(3)
C3_2 C8_2 1.413(3)
C4_2 C5_2 1.384(3)
C4_2 H4_2 0.9500
C5_2 C6_2 1.417(4)
C5_2 H5_2 0.9500
C6_2 C7_2 1.380(4)
C6_2 H6_2 0.9500
C7_2 C8_2 1.405(3)
C7_2 H7_2 0.9500
C9_2 C10_2 1.521(3)
C9_2 H9A_2 0.9900
C9_2 H9B_2 0.9900
C10_2 C15_2 1.387(3)
C10_2 C11_2 1.392(3)
C11_2 C12_2 1.384(3)
C12_2 C13_2 1.388(4)
C12_2 H12_2 0.9500
C13_2 C14_2 1.377(4)
C14_2 C15_2 1.393(3)
C14_2 H14_2 0.9500
C15_2 H15_2 0.9500
Cl1_3 C11_3 1.743(3)
Cl2_3 C13_3 1.749(3)
O1_3 C1_3 1.259(3)
O2_3 C1_3 1.270(3)
N1_3 N2_3 1.362(3)
N1_3 C8_3 1.370(3)
N1_3 C9_3 1.459(3)
N2_3 C2_3 1.335(3)
C13_3 C14_3 1.380(4)
C13_3 C12_3 1.384(4)
C1_3 C2_3 1.493(3)
C2_3 C3_3 1.428(3)
C3_3 C8_3 1.409(3)
C3_3 C4_3 1.411(3)
C4_3 C5_3 1.379(4)
C4_3 H4_3 0.9500
C5_3 C6_3 1.421(4)
C5_3 H5_3 0.9500
C6_3 C7_3 1.384(4)
C6_3 H6_3 0.9500
C7_3 C8_3 1.404(3)
C7_3 H7_3 0.9500
C9_3 C10_3 1.519(3)
C9_3 H9A_3 0.9900
C9_3 H9B_3 0.9900
C10_3 C11_3 1.389(3)
C10_3 C15_3 1.410(3)
C11_3 C12_3 1.394(3)
C12_3 H12_3 0.9500
C14_3 C15_3 1.393(3)
C14_3 H14_3 0.9500
C15_3 H15_3 0.9500
Cl1_4 C11_4 1.757(4)
Cl1A_4 C11A_4 1.690(4)
Cl2_4 C13_4 1.7457(18)
O1_4 C1_4 1.266(3)
O2_4 C1_4 1.262(3)
N1_4 N2_4 1.359(3)
N1_4 C8_4 1.372(3)
N1_4 C9_4 1.449(3)
N2_4 C2_4 1.330(3)
C1_4 C2_4 1.496(3)
C2_4 C3_4 1.431(3)
C3_4 C8_4 1.410(3)
C3_4 C4_4 1.411(3)
C4_4 C5_4 1.387(4)
C4_4 H4_4 0.9500
C5_4 C6_4 1.420(4)
C5_4 H5_4 0.9500
C6_4 C7_4 1.384(4)
C6_4 H6_4 0.9500
C7_4 C8_4 1.410(3)
C7_4 H7_4 0.9500
C9_4 C10_4 1.532(3)
C9_4 H9A_4 0.9900
C9_4 H9B_4 0.9900
C10_4 C11_4 1.384(4)
C10_4 C11A_4 1.3900
C10_4 C15A_4 1.3900
C10_4 C15_4 1.401(4)
C11A_4 C12A_4 1.3900
C12A_4 C13_4 1.3900
C12A_4 H12A_4 0.9500
C13_4 C14_4 1.383(5)
C13_4 C14A_4 1.3900
C13_4 C12_4 1.391(5)
C14A_4 C15A_4 1.3900
C14A_4 H14A_4 0.9500
C15A_4 H15A_4 0.9500
C11_4 C12_4 1.388(5)
C12_4 H12_4 0.9500
C14_4 C15_4 1.385(4)
C14_4 H14_4 0.9500
C15_4 H15_4 0.9500
Cl1_5 C11_5 1.763(4)
Cl1A_5 C11A_5 1.679(5)
Cl2_5 C13_5 1.7448(18)
O1_5 C1_5 1.266(3)
O2_5 C1_5 1.262(3)
N1_5 N2_5 1.359(3)
N1_5 C8_5 1.369(3)
N1_5 C9_5 1.453(3)
N2_5 C2_5 1.329(3)
C1_5 C2_5 1.495(3)
C2_5 C3_5 1.433(3)
C3_5 C4_5 1.407(3)
C3_5 C8_5 1.415(3)
C4_5 C5_5 1.386(4)
C4_5 H4_5 0.9500
C5_5 C6_5 1.420(4)
C5_5 H5_5 0.9500
C6_5 C7_5 1.381(4)
C6_5 H6_5 0.9500
C7_5 C8_5 1.408(3)
C7_5 H7_5 0.9500
C9_5 C10_5 1.530(3)
C9_5 H9A_5 0.9900
C9_5 H9B_5 0.9900
C10_5 C11_5 1.378(4)
C10_5 C11A_5 1.3900
C10_5 C15A_5 1.3900
C10_5 C15_5 1.405(4)
C11A_5 C12A_5 1.3900
C12A_5 C13_5 1.3900
C12A_5 H12A_5 0.9500
C13_5 C14_5 1.379(5)
C13_5 C12_5 1.385(5)
C13_5 C14A_5 1.3900
C14A_5 C15A_5 1.3900
C14A_5 H14A_5 0.9500
C15A_5 H15A_5 0.9500
C11_5 C12_5 1.390(5)
C12_5 H12_5 0.9500
C14_5 C15_5 1.388(4)
C14_5 H14_5 0.9500
C15_5 H15_5 0.9500
Cl1_6 C11_6 1.744(2)
Cl2_6 C13_6 1.744(2)
O1_6 C1_6 1.262(3)
O2_6 C1_6 1.269(3)
N1_6 N2_6 1.357(3)
N1_6 C8_6 1.374(3)
N1_6 C9_6 1.454(3)
N2_6 C2_6 1.337(3)
C1_6 C2_6 1.488(3)
C2_6 C3_6 1.429(3)
C3_6 C8_6 1.409(3)
C3_6 C4_6 1.413(3)
C4_6 C5_6 1.382(3)
C4_6 H4_6 0.9500
C5_6 C6_6 1.419(4)
C5_6 H5_6 0.9500
C6_6 C7_6 1.379(4)
C6_6 H6_6 0.9500
C7_6 C8_6 1.409(3)
C7_6 H7_6 0.9500
C9_6 C10_6 1.520(3)
C9_6 H9A_6 0.9900
C9_6 H9B_6 0.9900
C10_6 C15_6 1.393(3)
C10_6 C11_6 1.394(3)
C11_6 C12_6 1.387(3)
C12_6 C13_6 1.390(3)
C12_6 H12_6 0.9500
C13_6 C14_6 1.382(3)
C14_6 C15_6 1.395(3)
C14_6 H14_6 0.9500
C15_6 H15_6 0.9500
N21_7 C21_7 1.336(3)
N21_7 C23_7 1.376(3)
N21_7 H21_7 0.8800
N22_7 C21_7 1.333(3)
N22_7 C22_7 1.377(3)
N22_7 H22_7 0.8800
C21_7 H21A_7 0.9500
C22_7 C23_7 1.354(4)
C22_7 H22A_7 0.9500
C23_7 H23_7 0.9500
N21_8 C21_8 1.334(3)
N21_8 C22_8 1.378(3)
N21_8 H21_8 0.8800
N22_8 C21_8 1.335(3)
N22_8 C23_8 1.379(3)
N22_8 H22_8 0.8800
C21_8 H21A_8 0.9500
C22_8 C23_8 1.354(4)
C22_8 H22A_8 0.9500
C23_8 H23_8 0.9500
N21_9 C22_9 1.334(3)
N21_9 C23_9 1.383(3)
N21_9 H21_9 0.8800
N22_9 C22_9 1.330(3)
N22_9 C21_9 1.382(3)
N22_9 H22_9 0.8800
C21_9 C23_9 1.354(4)
C21_9 H21A_9 0.9500
C22_9 H22A_9 0.9500
C23_9 H23_9 0.9500
N21_10 C21_10 1.328(3)
N21_10 C22_10 1.381(3)
N21_10 H21_10 0.8800
N22_10 C21_10 1.328(3)
N22_10 C23_10 1.377(3)
N22_10 H22_10 0.8800
C21_10 H21A_10 0.9500
C22_10 C23_10 1.353(4)
C22_10 H22A_10 0.9500
C23_10 H23_10 0.9500
N21_11 C21_11 1.332(3)
N21_11 C22_11 1.381(3)
N21_11 H21_11 0.8800
N22_11 C21_11 1.336(3)
N22_11 C23_11 1.379(3)
N22_11 H22_11 0.8800
C21_11 H21A_11 0.9500
C22_11 C23_11 1.355(4)
C22_11 H22A_11 0.9500
C23_11 H23_11 0.9500
N21_12 C21_12 1.329(3)
N21_12 C22_12 1.376(3)
N21_12 H21_12 0.8800
N22_12 C21_12 1.330(3)
N22_12 C23_12 1.380(4)
N22_12 H22_12 0.8800
C21_12 H21A_12 0.9500
C22_12 C23_12 1.350(4)
C22_12 H22A_12 0.9500
C23_12 H23_12 0.9500
O32_13 C32_13 1.332(3)
O32_13 C31_13 1.463(3)
O31_13 C32_13 1.214(3)
C32_13 C33_13 1.504(4)
C33_13 H33A_13 0.9800
C33_13 H33B_13 0.9800
C33_13 H33C_13 0.9800
C31_13 C34_13 1.496(5)
C31_13 H31A_13 0.9900
C31_13 H31B_13 0.9900
C34_13 H34A_13 0.9800
C34_13 H34B_13 0.9800
C34_13 H34C_13 0.9800
O32_14 C32_14 1.341(3)
O32_14 C33_14 1.450(3)
O31_14 C32_14 1.210(3)
C32_14 C31_14 1.500(4)
C33_14 C34_14 1.502(5)
C33_14 H33A_14 0.9900
C33_14 H33B_14 0.9900
C31_14 H31A_14 0.9800
C31_14 H31B_14 0.9800
C31_14 H31C_14 0.9800
C34_14 H34A_14 0.9800
C34_14 H34B_14 0.9800
C34_14 H34C_14 0.9800
O31A_15 C32A_15 1.209(9)
O32A_15 C32A_15 1.270(12)
O32A_15 C33A_15 1.475(7)
C33A_15 C34A_15 1.468(10)
C33A_15 H33A_15 0.9900
C33A_15 H33B_15 0.9900
C31A_15 C32A_15 1.475(9)
C31A_15 H31A_15 0.9800
C31A_15 H31B_15 0.9800
C31A_15 H31C_15 0.9800
C34A_15 H34A_15 0.9800
C34A_15 H34B_15 0.9800
C34A_15 H34C_15 0.9800
O31_15 C32_15 1.202(9)
O32_15 C32_15 1.296(14)
O32_15 C33_15 1.487(10)
C33_15 C34_15 1.498(12)
C33_15 H33C_15 0.9900
C33_15 H33D_15 0.9900
C31_15 C32_15 1.468(11)
C31_15 H31D_15 0.9800
C31_15 H31E_15 0.9800
C31_15 H31F_15 0.9800
C34_15 H34D_15 0.9800
C34_15 H34E_15 0.9800
C34_15 H34F_15 0.9800

loop_
_geom_hbond_atom_site_label_D
_geom_hbond_atom_site_label_H
_geom_hbond_atom_site_label_A
_geom_hbond_distance_DH
_geom_hbond_distance_HA
_geom_hbond_distance_DA
_geom_hbond_angle_DHA
_geom_hbond_site_symmetry_A
C14_1 H14_1 O31_14 0.95 2.59 3.494(4) 158.1 4_665
C12_2 H12_2 Cl1_4 0.95 2.79 3.597(3) 142.8 2_556
C12_2 H12_2 Cl1A_4 0.95 2.74 3.649(5) 161.5 2_556
C14_3 H14_3 O31_13 0.95 2.63 3.544(4) 160.6 3_766
C9_4 H9A_4 Cl1A_4 0.99 2.58 3.125(5) 114.9 .
C12A_4 H12A_4 Cl2_2 0.95 2.97 3.895(2) 165.6 2_546
C9_5 H9B_5 Cl1_5 0.99 2.56 3.069(2) 111.6 .
C9_5 H9B_5 Cl1A_5 0.99 2.60 3.142(5) 114.2 .
C12_6 H12_6 Cl1_5 0.95 2.85 3.656(3) 143.6 2_646
C12_6 H12_6 Cl1A_5 0.95 2.83 3.733(5) 159.9 2_646
N21_7 H21_7 O2_3 0.88 1.77 2.633(3) 167.9 .
N22_7 H22_7 O1_1 0.88 1.87 2.693(3) 154.7 .
N22_7 H22_7 N2_1 0.88 2.46 3.082(3) 127.7 .
C21_7 H21A_7 O1_2 0.95 2.24 3.185(3) 172.2 .
C22_7 H22A_7 Cl1_1 0.95 2.83 3.696(3) 152.0 .
C23_7 H23_7 Cl2_4 0.95 2.89 3.797(3) 159.9 4_665
N21_8 H21_8 O1_5 0.88 1.88 2.708(3) 156.8 1_455
N21_8 H21_8 N2_5 0.88 2.47 3.068(3) 125.7 1_455
N22_8 H22_8 O2_6 0.88 1.78 2.636(3) 163.0 .
C21_8 H21A_8 O1_5 0.95 2.24 3.188(3) 175.8 3_567
C21_8 H21A_8 O2_5 0.95 2.63 3.290(3) 127.1 3_567
N21_9 H21_9 O2_1 0.88 1.79 2.653(3) 167.4 .
N22_9 H22_9 O1_3 0.88 1.89 2.707(3) 154.5 1_455
N22_9 H22_9 N2_3 0.88 2.47 3.095(3) 128.1 1_455
C21_9 H21A_9 Cl1_3 0.95 2.90 3.770(3) 152.6 1_455
C22_9 H22A_9 O1_4 0.95 2.23 3.171(3) 171.5 .
C22_9 H22A_9 O2_4 0.95 2.60 3.212(3) 122.9 .
C23_9 H23_9 Cl2_5 0.95 2.95 3.847(3) 157.2 3_666
N21_10 H21_10 O1_4 0.88 2.83 3.447(3) 128.3 .
N22_10 H22_10 O1_2 0.88 1.84 2.688(3) 160.0 .
N22_10 H22_10 N2_2 0.88 2.52 3.080(3) 122.4 .
C21_10 H21A_10 O1_1 0.95 2.23 3.182(3) 176.4 .
C21_10 H21A_10 O2_1 0.95 2.56 3.228(3) 127.9 .
C22_10 H22A_10 Cl2_6 0.95 2.96 3.855(3) 158.0 .
C23_10 H23_10 O31A_15 0.95 2.44 3.017(5) 119.1 .
N21_11 H21_11 N2_4 0.88 2.45 3.055(3) 126.4 1_655
N22_11 H22_11 O2_2 0.88 1.77 2.639(3) 166.7 .
C21_11 H21A_11 O1_3 0.95 2.24 3.190(3) 176.8 .
C21_11 H21A_11 O2_3 0.95 2.56 3.221(3) 127.0 .
N21_12 H21_12 O1_6 0.88 1.83 2.674(3) 159.8 .
N21_12 H21_12 N2_6 0.88 2.54 3.098(3) 122.4 .
N22_12 H22_12 O2_5 0.88 1.78 2.657(3) 170.4 .
C21_12 H21A_12 O1_6 0.95 2.25 3.199(3) 176.1 3_567
C22_12 H22A_12 O31_15 0.95 2.43 3.003(6) 119.0 .
C23_12 H23_12 Cl1_2 0.95 2.95 3.845(3) 157.6 .

loop_
_exptl_oxdiff_crystal_face_indexfrac_h
_exptl_oxdiff_crystal_face_indexfrac_k
_exptl_oxdiff_crystal_face_indexfrac_l
_exptl_oxdiff_crystal_face_x
_exptl_oxdiff_crystal_face_y
_exptl_oxdiff_crystal_face_z
18.9782 18.1053 -13.8869 0.7979 -0.2907 -0.5631
-16.9653 -23.0916 10.8976 -0.8439 0.2996 0.4046
-19.0258 1.8847 19.8912 -0.4331 0.1411 0.8703
17.0525 -14.8914 -20.9051 0.1398 -0.0465 -0.9711
0.0929 -39.9815 -11.0082 -0.7375 0.2769 -0.6021
4.9203 -6.0232 35.0524 -0.3137 -0.9262 0.2024
-2.9149 4.0354 -37.0410 0.3216 0.9104 -0.3136
-3.0944 38.9636 13.9909 0.6432 -0.2501 0.7222
12.9356 34.0625 -3.9184 0.9487 -0.3405 -0.0637
